data_7023784
loop_
_publ_author_name
'Powers, Andrew R.'
'Yang, Xi'
'Del Castillo, Trevor J.'
'Ghiviriga, Ion'
'Abboud, Khalil A.'
'Veige, Adam S.'

_publ_section_title
;
 Inorganic click (iClick) synthesis of heterotrinuclear Pt(II)/Au(I)2
 complexes.
;
_journal_issue 42
_journal_name_full 'Dalton transactions (Cambridge, England : 2003)'
_journal_page_first 14963
_journal_page_last 14966
_journal_paper_doi 10.1039/c3dt52105b
_journal_volume 42
_journal_year 2013
_chemical_formula_moiety '2(C53 H60 N8 O4 P4 Au2 Pt1), 3.33(C1 H1 Cl3), 0.4(C5 H12)'
_chemical_formula_sum 'C111.33 H114.8 Au4 Cl0.56 N16 O8 P8 Pt2'
_chemical_formula_weight 3250.49
_space_group_IT_number 148
_symmetry_cell_setting rhombohedral
_symmetry_space_group_name_Hall '-R 3'
_symmetry_space_group_name_H-M 'R -3 :H'
_atom_sites_solution_hydrogens geom
_atom_sites_solution_primary direct
_atom_sites_solution_secondary difmap
_audit_creation_method SHELXL-97
_audit_update_record
;
2013-03-06 # Formatted by publCIF
;
_cell_angle_alpha 90.00
_cell_angle_beta 90.00
_cell_angle_gamma 120.00
_cell_formula_units_Z 18
_cell_length_a 42.079(3)
_cell_length_b 42.079(3)
_cell_length_c 39.683(3)
_cell_measurement_reflns_used 9844
_cell_measurement_temperature 100(2)
_cell_measurement_theta_max 22.93
_cell_measurement_theta_min 2.28
_cell_volume 60851(8)
_computing_cell_refinement 'Bruker APEX2'
_computing_data_collection 'Bruker APEX2 (Bruker, 2008)'
_computing_data_reduction 'Bruker SAINT (Bruker, 2008)'
_computing_molecular_graphics 'Olex2 v1.2.2'
_computing_publication_material 'Bruker SHELXTL'
_computing_structure_refinement 'Bruker SHELXTL'
_computing_structure_solution 'Bruker SHELXTL (Bruker, 2008)'
_diffrn_ambient_temperature 100(2)
_diffrn_measured_fraction_theta_full 1.000
_diffrn_measured_fraction_theta_max 1.000
_diffrn_measurement_device_type 'Bruker APEX-II DUO'
_diffrn_measurement_method 'phi and omega scans'
_diffrn_radiation_monochromator 'Bruker Triumph'
_diffrn_radiation_source 'fine-focus sealed tube'
_diffrn_radiation_type MoK\a
_diffrn_radiation_wavelength 0.71073
_diffrn_reflns_av_R_equivalents 0.1842
_diffrn_reflns_av_sigmaI/netI 0.0730
_diffrn_reflns_limit_h_max 24
_diffrn_reflns_limit_h_min -49
_diffrn_reflns_limit_k_max 50
_diffrn_reflns_limit_k_min 0
_diffrn_reflns_limit_l_max 47
_diffrn_reflns_limit_l_min 0
_diffrn_reflns_number 23814
_diffrn_reflns_theta_full 25.00
_diffrn_reflns_theta_max 25.00
_diffrn_reflns_theta_min 1.52
_diffrn_standards_interval_count 0
_diffrn_standards_interval_time 0
_diffrn_standards_number 0
_exptl_absorpt_coefficient_mu 6.543
_exptl_absorpt_correction_T_max 0.5844
_exptl_absorpt_correction_T_min 0.4589
_exptl_absorpt_correction_type multi-scan
_exptl_absorpt_process_details 'multiscan (SADABS, Blessing 1995)'
_exptl_crystal_colour yellow
_exptl_crystal_density_diffrn 1.597
_exptl_crystal_density_method 'not measured'
_exptl_crystal_description squares
_exptl_crystal_F_000 28084
_exptl_crystal_size_max 0.14
_exptl_crystal_size_mid 0.13
_exptl_crystal_size_min 0.09
_refine_diff_density_max 3.934
_refine_diff_density_min -1.762
_refine_diff_density_rms 0.272
_refine_ls_extinction_method none
_refine_ls_goodness_of_fit_ref 1.365
_refine_ls_hydrogen_treatment constr
_refine_ls_matrix_type full
_refine_ls_number_parameters 1328
_refine_ls_number_reflns 23814
_refine_ls_number_restraints 108
_refine_ls_restrained_S_all 1.361
_refine_ls_R_factor_all 0.1422
_refine_ls_R_factor_gt 0.0689
_refine_ls_shift/su_max 0.010
_refine_ls_shift/su_mean 0.000
_refine_ls_structure_factor_coef Fsqd
_refine_ls_weighting_details 'calc w=1/[\s^2^(Fo^2^)+(0.1000P)^2^] where P=(Fo^2^+2Fc^2^)/3'
_refine_ls_weighting_scheme calc
_refine_ls_wR_factor_gt 0.1871
_refine_ls_wR_factor_ref 0.2306
_reflns_number_gt 13830
_reflns_number_total 23814
_reflns_threshold_expression I>2\s(I)
_cod_data_source_file c3dt52105b.txt
_cod_data_source_block xy04
_cod_original_sg_symbol_H-M R-3
_cod_original_formula_sum 'C111.33 H114.80 Au4 Cl0.56 N16 O8 P8 Pt2'
_cod_database_code 7023784

loop_
_symmetry_equiv_pos_as_xyz
'x, y, z'
'-y, x-y, z'
'-x+y, -x, z'
'x+2/3, y+1/3, z+1/3'
'-y+2/3, x-y+1/3, z+1/3'
'-x+y+2/3, -x+1/3, z+1/3'
'x+1/3, y+2/3, z+2/3'
'-y+1/3, x-y+2/3, z+2/3'
'-x+y+1/3, -x+2/3, z+2/3'
'-x, -y, -z'
'y, -x+y, -z'
'x-y, x, -z'
'-x+2/3, -y+1/3, -z+1/3'
'y+2/3, -x+y+1/3, -z+1/3'
'x-y+2/3, x+1/3, -z+1/3'
'-x+1/3, -y+2/3, -z+2/3'
'y+1/3, -x+y+2/3, -z+2/3'
'x-y+1/3, x+2/3, -z+2/3'

loop_
_atom_site_label
_atom_site_type_symbol
_atom_site_fract_x
_atom_site_fract_y
_atom_site_fract_z
_atom_site_U_iso_or_equiv
_atom_site_adp_type
_atom_site_occupancy
_atom_site_symmetry_multiplicity
_atom_site_calc_flag
_atom_site_refinement_flags
_atom_site_disorder_assembly
_atom_site_disorder_group
Pt1A Pt 0.97215(2) 0.13038(2) 0.30260(2) 0.0562(2) Uani 1 1 d . . .
Au1A Au 0.878403(19) 0.10980(2) 0.286241(17) 0.0462(2) Uani 1 1 d . C .
Au2A Au 0.93479(2) 0.19512(2) 0.284548(18) 0.0497(2) Uani 1 1 d . C .
P3A P 0.88422(13) 0.19616(13) 0.30389(11) 0.0446(11) Uani 1 1 d . . .
P4A P 0.84068(14) 0.11675(14) 0.32390(12) 0.0487(12) Uani 1 1 d . . .
O1A O 1.0709(9) 0.3878(7) 0.1871(7) 0.073(8) Uiso 0.58(6) 1 d PD A 1
O2A O 1.0147(11) 0.3708(9) 0.1879(7) 0.073(8) Uiso 0.58(6) 1 d PD A 1
N4A N 1.0397(8) 0.3651(6) 0.1942(9) 0.073(8) Uiso 0.58(6) 1 d PD A 1
O1A' O 1.0520(17) 0.3829(11) 0.1788(12) 0.093(13) Uiso 0.42(6) 1 d PD A 2
O2A' O 0.9969(13) 0.3585(13) 0.1803(10) 0.077(15) Uiso 0.42(6) 1 d PD A 2
N4A' N 1.0237(13) 0.3560(13) 0.1873(13) 0.093(13) Uiso 0.42(6) 1 d PD A 2
O3A O 0.7938(4) 0.0438(4) 0.0939(4) 0.070(4) Uani 1 1 d . . .
O4A O 0.7649(4) 0.0592(4) 0.1291(3) 0.067(4) Uani 1 1 d . . .
N1A N 0.9955(4) 0.1776(4) 0.2757(4) 0.052(4) Uani 1 1 d . C .
N2A N 1.0296(5) 0.1895(5) 0.2619(4) 0.066(5) Uani 1 1 d . . .
N3A N 1.0396(4) 0.2203(5) 0.2448(4) 0.060(4) Uani 1 1 d . C .
N5A N 0.9432(4) 0.1072(4) 0.2595(3) 0.046(4) Uani 1 1 d . C .
N6A N 0.9584(4) 0.1011(4) 0.2322(4) 0.047(4) Uani 1 1 d . . .
N7A N 0.9351(4) 0.0904(4) 0.2066(4) 0.053(4) Uani 1 1 d . C .
N8A N 0.7915(5) 0.0562(4) 0.1213(4) 0.057(4) Uani 1 1 d . . .
C1A C 0.9836(5) 0.2016(5) 0.2683(4) 0.050(5) Uani 1 1 d . . .
C2A C 1.0120(5) 0.2294(5) 0.2490(5) 0.058(5) Uani 1 1 d . C .
C3A C 1.0177(5) 0.2634(5) 0.2340(4) 0.049(5) Uani 1 1 d . . .
C4A C 1.0511(6) 0.2885(7) 0.2195(5) 0.078(7) Uani 1 1 d . C .
H4AA H 1.0705 0.2832 0.2194 0.093 Uiso 1 1 calc R . .
C5A C 1.0570(8) 0.3209(7) 0.2052(7) 0.097(9) Uani 1 1 d . . .
H5AA H 1.0798 0.3381 0.1954 0.117 Uiso 1 1 calc R C .
C6A C 1.0269(9) 0.3268(6) 0.2059(5) 0.094(9) Uani 1 1 d D A .
C7A C 0.9925(7) 0.3023(6) 0.2182(5) 0.066(6) Uani 1 1 d . . .
H7AA H 0.9727 0.3068 0.2165 0.079 Uiso 1 1 calc R C .
C8A C 0.9885(6) 0.2720(6) 0.2324(5) 0.062(5) Uani 1 1 d . C .
H8AA H 0.9654 0.2552 0.2420 0.074 Uiso 1 1 calc R . .
C11A C 0.9095(4) 0.1013(4) 0.2513(4) 0.040(4) Uani 1 1 d . . .
C12A C 0.9043(5) 0.0908(5) 0.2167(5) 0.051(5) Uani 1 1 d . C .
C13A C 0.8751(5) 0.0813(4) 0.1928(5) 0.048(5) Uani 1 1 d . . .
C14A C 0.8780(5) 0.0716(4) 0.1605(4) 0.041(4) Uani 1 1 d . C .
H14A H 0.8993 0.0706 0.1544 0.049 Uiso 1 1 calc R . .
C15A C 0.8520(5) 0.0635(5) 0.1373(5) 0.048(5) Uani 1 1 d . . .
H15A H 0.8548 0.0566 0.1151 0.058 Uiso 1 1 calc R C .
C16A C 0.8204(5) 0.0653(5) 0.1462(5) 0.047(4) Uani 1 1 d . C .
C17A C 0.8162(6) 0.0748(5) 0.1781(5) 0.058(5) Uani 1 1 d . . .
H17A H 0.7948 0.0758 0.1840 0.070 Uiso 1 1 calc R C .
C18A C 0.8435(5) 0.0829(5) 0.2016(5) 0.053(5) Uani 1 1 d . C .
H18A H 0.8409 0.0897 0.2239 0.063 Uiso 1 1 calc R . .
C19A C 0.8600(5) 0.1630(4) 0.3396(4) 0.044(4) Uani 1 1 d . . .
H19A H 0.8777 0.1672 0.3579 0.052 Uiso 1 1 calc R . .
H19B H 0.8404 0.1669 0.3488 0.052 Uiso 1 1 calc R . .
P1A P 1.00418(16) 0.16319(17) 0.34815(15) 0.0751(17) Uiso 1 1 d D B .
C21A C 0.9792(13) 0.1695(18) 0.3826(7) 0.081(12) Uiso 0.39(6) 1 d PD B 1
H21A H 0.9657 0.1462 0.3953 0.097 Uiso 0.39(6) 1 calc PR B 1
H21B H 0.9970 0.1884 0.3982 0.097 Uiso 0.39(6) 1 calc PR B 1
C22A C 0.9507(14) 0.1818(18) 0.3699(15) 0.081(12) Uiso 0.39(6) 1 d PD B 1
H22A H 0.9389 0.1858 0.3894 0.121 Uiso 0.39(6) 1 calc PR B 1
H22B H 0.9320 0.1625 0.3556 0.121 Uiso 0.39(6) 1 calc PR B 1
H22C H 0.9639 0.2046 0.3569 0.121 Uiso 0.39(6) 1 calc PR B 1
C23A C 1.0414(12) 0.155(2) 0.3607(15) 0.081(12) Uiso 0.39(6) 1 d PD B 1
H23A H 1.0488 0.1643 0.3841 0.097 Uiso 0.39(6) 1 calc PR B 1
H23B H 1.0325 0.1288 0.3604 0.097 Uiso 0.39(6) 1 calc PR B 1
C24A C 1.0767(9) 0.176(2) 0.3367(14) 0.081(12) Uiso 0.39(6) 1 d PD B 1
H24A H 1.0965 0.1723 0.3454 0.121 Uiso 0.39(6) 1 calc PR B 1
H24B H 1.0850 0.2022 0.3360 0.121 Uiso 0.39(6) 1 calc PR B 1
H24C H 1.0702 0.1657 0.3139 0.121 Uiso 0.39(6) 1 calc PR B 1
C25A C 1.0242(16) 0.2128(5) 0.3459(12) 0.081(12) Uiso 0.39(6) 1 d PD B 1
H25A H 1.0411 0.2222 0.3264 0.097 Uiso 0.39(6) 1 calc PR B 1
H25B H 1.0043 0.2185 0.3420 0.097 Uiso 0.39(6) 1 calc PR B 1
C26A C 1.0462(17) 0.2335(9) 0.3794(14) 0.081(12) Uiso 0.39(6) 1 d PD B 1
H26A H 1.0539 0.2596 0.3779 0.121 Uiso 0.39(6) 1 calc PR B 1
H26B H 1.0679 0.2307 0.3818 0.121 Uiso 0.39(6) 1 calc PR B 1
H26C H 1.0302 0.2227 0.3991 0.121 Uiso 0.39(6) 1 calc PR B 1
C21C C 0.9737(9) 0.1542(14) 0.3840(6) 0.095(8) Uiso 0.61(6) 1 d PD B 2
H21C H 0.9609 0.1276 0.3892 0.113 Uiso 0.61(6) 1 calc PR B 2
H21D H 0.9886 0.1674 0.4039 0.113 Uiso 0.61(6) 1 calc PR B 2
C22C C 0.9438(9) 0.1665(14) 0.3774(11) 0.095(8) Uiso 0.61(6) 1 d PD B 2
H22D H 0.9285 0.1615 0.3975 0.142 Uiso 0.61(6) 1 calc PR B 2
H22E H 0.9283 0.1527 0.3583 0.142 Uiso 0.61(6) 1 calc PR B 2
H22F H 0.9563 0.1928 0.3724 0.142 Uiso 0.61(6) 1 calc PR B 2
C23C C 1.0359(12) 0.1503(17) 0.3663(8) 0.095(8) Uiso 0.61(6) 1 d PD B 2
H23C H 1.0499 0.1676 0.3847 0.113 Uiso 0.61(6) 1 calc PR B 2
H23D H 1.0217 0.1255 0.3763 0.113 Uiso 0.61(6) 1 calc PR B 2
C24C C 1.0642(10) 0.1502(16) 0.3392(10) 0.095(8) Uiso 0.61(6) 1 d PD B 2
H24D H 1.0809 0.1436 0.3503 0.142 Uiso 0.61(6) 1 calc PR B 2
H24E H 1.0784 0.1747 0.3292 0.142 Uiso 0.61(6) 1 calc PR B 2
H24F H 1.0506 0.1323 0.3214 0.142 Uiso 0.61(6) 1 calc PR B 2
C25C C 1.0326(11) 0.2112(5) 0.3362(8) 0.095(8) Uiso 0.61(6) 1 d PD B 2
H25C H 1.0511 0.2134 0.3197 0.113 Uiso 0.61(6) 1 calc PR B 2
H25D H 1.0169 0.2195 0.3251 0.113 Uiso 0.61(6) 1 calc PR B 2
C26C C 1.0531(11) 0.2376(6) 0.3677(11) 0.095(8) Uiso 0.61(6) 1 d PD B 2
H26D H 1.0673 0.2630 0.3599 0.142 Uiso 0.61(6) 1 calc PR B 2
H26E H 1.0696 0.2303 0.3781 0.142 Uiso 0.61(6) 1 calc PR B 2
H26F H 1.0349 0.2354 0.3843 0.142 Uiso 0.61(6) 1 calc PR B 2
P2A P 0.9505(2) 0.0771(3) 0.3277(2) 0.053(3) Uiso 0.637(16) 1 d PD C 1
C31A C 0.9393(8) 0.0712(10) 0.3722(5) 0.080(5) Uiso 0.637(16) 1 d PD C 1
H31A H 0.9339 0.0463 0.3788 0.095 Uiso 0.637(16) 1 calc PR C 1
H31B H 0.9614 0.0889 0.3849 0.095 Uiso 0.637(16) 1 calc PR C 1
C32A C 0.9087(8) 0.0757(10) 0.3835(7) 0.080(5) Uiso 0.637(16) 1 d PD C 1
H32A H 0.9059 0.0721 0.4080 0.119 Uiso 0.637(16) 1 calc PR C 1
H32B H 0.8861 0.0575 0.3723 0.119 Uiso 0.637(16) 1 calc PR C 1
H32C H 0.9137 0.1004 0.3779 0.119 Uiso 0.637(16) 1 calc PR C 1
C33A C 0.9830(8) 0.0611(10) 0.3220(7) 0.080(5) Uiso 0.637(16) 1 d PD C 1
H33A H 1.0055 0.0778 0.3347 0.095 Uiso 0.637(16) 1 calc PR C 1
H33B H 0.9724 0.0366 0.3326 0.095 Uiso 0.637(16) 1 calc PR C 1
C34A C 0.9938(10) 0.0583(12) 0.2878(8) 0.080(5) Uiso 0.637(16) 1 d PD C 1
H34A H 1.0112 0.0494 0.2883 0.119 Uiso 0.637(16) 1 calc PR C 1
H34B H 1.0054 0.0826 0.2771 0.119 Uiso 0.637(16) 1 calc PR C 1
H34C H 0.9720 0.0412 0.2748 0.119 Uiso 0.637(16) 1 calc PR C 1
C35A C 0.9091(7) 0.0419(6) 0.3075(7) 0.080(5) Uiso 0.637(16) 1 d PD C 1
H35A H 0.8904 0.0496 0.3086 0.095 Uiso 0.637(16) 1 calc PR C 1
H35B H 0.9147 0.0411 0.2834 0.095 Uiso 0.637(16) 1 calc PR C 1
C36A C 0.8925(8) 0.0046(6) 0.3207(8) 0.080(5) Uiso 0.637(16) 1 d PD C 1
H36A H 0.8701 -0.0114 0.3081 0.119 Uiso 0.637(16) 1 calc PR C 1
H36B H 0.8866 0.0046 0.3446 0.119 Uiso 0.637(16) 1 calc PR C 1
H36C H 0.9099 -0.0044 0.3183 0.119 Uiso 0.637(16) 1 calc PR C 1
P2A' P 0.9466(5) 0.0659(5) 0.3178(5) 0.062(5) Uiso 0.363(16) 1 d PD C 2
C31C C 0.9647(16) 0.0550(11) 0.3547(12) 0.093(10) Uiso 0.363(16) 1 d PD C 2
H31E H 0.9916 0.0669 0.3521 0.111 Uiso 0.363(16) 1 calc PR C 2
H31F H 0.9600 0.0664 0.3745 0.111 Uiso 0.363(16) 1 calc PR C 2
C32C C 0.9508(18) 0.0164(13) 0.3625(13) 0.093(10) Uiso 0.363(16) 1 d PD C 2
H32D H 0.9636 0.0143 0.3822 0.139 Uiso 0.363(16) 1 calc PR C 2
H32E H 0.9549 0.0044 0.3432 0.139 Uiso 0.363(16) 1 calc PR C 2
H32F H 0.9244 0.0044 0.3673 0.139 Uiso 0.363(16) 1 calc PR C 2
C33C C 0.9574(13) 0.0403(14) 0.2876(14) 0.093(10) Uiso 0.363(16) 1 d PD C 2
H33E H 0.9487 0.0155 0.2971 0.111 Uiso 0.363(16) 1 calc PR C 2
H33F H 0.9431 0.0372 0.2669 0.111 Uiso 0.363(16) 1 calc PR C 2
C34C C 0.9957(15) 0.055(2) 0.2779(18) 0.093(10) Uiso 0.363(16) 1 d PD C 2
H34D H 0.9978 0.0384 0.2623 0.139 Uiso 0.363(16) 1 calc PR C 2
H34E H 1.0106 0.0587 0.2980 0.139 Uiso 0.363(16) 1 calc PR C 2
H34F H 1.0045 0.0791 0.2667 0.139 Uiso 0.363(16) 1 calc PR C 2
C35C C 0.8969(6) 0.0417(17) 0.3206(12) 0.093(10) Uiso 0.363(16) 1 d PD C 2
H35E H 0.8875 0.0498 0.3016 0.111 Uiso 0.363(16) 1 calc PR C 2
H35F H 0.8880 0.0152 0.3173 0.111 Uiso 0.363(16) 1 calc PR C 2
C36C C 0.8804(10) 0.0457(18) 0.3515(14) 0.093(10) Uiso 0.363(16) 1 d PD C 2
H36D H 0.8544 0.0371 0.3476 0.139 Uiso 0.363(16) 1 calc PR C 2
H36E H 0.8930 0.0716 0.3582 0.139 Uiso 0.363(16) 1 calc PR C 2
H36F H 0.8829 0.0311 0.3694 0.139 Uiso 0.363(16) 1 calc PR C 2
C41A C 0.7954(5) 0.1037(5) 0.3048(4) 0.048(4) Uani 1 1 d . . .
C42A C 0.7841(5) 0.0786(5) 0.2797(5) 0.057(5) Uani 1 1 d . . .
H42A H 0.7991 0.0691 0.2722 0.068 Uiso 1 1 calc R . .
C43A C 0.7498(5) 0.0669(5) 0.2650(5) 0.062(5) Uani 1 1 d . . .
H43A H 0.7397 0.0471 0.2494 0.075 Uiso 1 1 calc R . .
C44A C 0.7303(5) 0.0853(6) 0.2737(5) 0.067(6) Uani 1 1 d . . .
H44A H 0.7078 0.0789 0.2629 0.081 Uiso 1 1 calc R . .
C45A C 0.7441(5) 0.1122(6) 0.2977(5) 0.065(6) Uani 1 1 d . . .
H45A H 0.7308 0.1241 0.3039 0.078 Uiso 1 1 calc R . .
C46A C 0.7771(5) 0.1220(5) 0.3129(5) 0.057(5) Uani 1 1 d . . .
H46A H 0.7872 0.1414 0.3289 0.068 Uiso 1 1 calc R . .
C51A C 0.8281(5) 0.0892(6) 0.3624(5) 0.057(5) Uani 1 1 d . . .
C52A C 0.8065(8) 0.0539(7) 0.3592(6) 0.101(9) Uani 1 1 d . . .
H52A H 0.7966 0.0434 0.3378 0.121 Uiso 1 1 calc R . .
C53A C 0.7979(10) 0.0310(8) 0.3885(10) 0.146(14) Uani 1 1 d . . .
H53A H 0.7822 0.0052 0.3868 0.175 Uiso 1 1 calc R . .
C54A C 0.8124(9) 0.0465(10) 0.4181(6) 0.101(10) Uani 1 1 d . . .
H54A H 0.8053 0.0316 0.4378 0.121 Uiso 1 1 calc R . .
C55A C 0.8364(7) 0.0821(7) 0.4210(7) 0.082(7) Uani 1 1 d . . .
H55A H 0.8478 0.0926 0.4419 0.098 Uiso 1 1 calc R . .
C56A C 0.8443(6) 0.1041(6) 0.3912(6) 0.071(6) Uani 1 1 d . . .
H56A H 0.8613 0.1297 0.3923 0.085 Uiso 1 1 calc R . .
C61A C 0.8497(5) 0.1882(5) 0.2719(4) 0.045(4) Uani 1 1 d . . .
C62A C 0.8453(5) 0.1685(5) 0.2434(4) 0.054(5) Uani 1 1 d . . .
H62A H 0.8610 0.1588 0.2397 0.065 Uiso 1 1 calc R . .
C63A C 0.8192(5) 0.1624(6) 0.2202(4) 0.056(5) Uani 1 1 d . . .
H63A H 0.8162 0.1476 0.2010 0.067 Uiso 1 1 calc R . .
C64A C 0.7975(5) 0.1773(5) 0.2243(4) 0.046(4) Uani 1 1 d . . .
H64A H 0.7795 0.1733 0.2078 0.055 Uiso 1 1 calc R . .
C65A C 0.8012(6) 0.1978(6) 0.2520(5) 0.063(6) Uani 1 1 d . . .
H65A H 0.7862 0.2087 0.2546 0.076 Uiso 1 1 calc R . .
C66A C 0.8272(5) 0.2030(6) 0.2767(5) 0.056(5) Uani 1 1 d . . .
H66A H 0.8292 0.2164 0.2966 0.068 Uiso 1 1 calc R . .
C71A C 0.8967(5) 0.2396(5) 0.3216(5) 0.052(5) Uani 1 1 d . . .
C72A C 0.9125(6) 0.2689(6) 0.2999(4) 0.065(6) Uani 1 1 d . . .
H72A H 0.9152 0.2644 0.2769 0.078 Uiso 1 1 calc R . .
C73A C 0.9253(6) 0.3064(6) 0.3106(6) 0.077(7) Uani 1 1 d . . .
H73A H 0.9373 0.3268 0.2959 0.092 Uiso 1 1 calc R . .
C74A C 0.9186(7) 0.3099(6) 0.3444(5) 0.074(7) Uani 1 1 d . . .
H74A H 0.9241 0.3335 0.3522 0.088 Uiso 1 1 calc R . .
C75A C 0.9053(6) 0.2832(5) 0.3659(5) 0.059(5) Uani 1 1 d . . .
H75A H 0.9032 0.2880 0.3889 0.071 Uiso 1 1 calc R . .
C76A C 0.8938(5) 0.2469(5) 0.3554(4) 0.046(4) Uani 1 1 d . . .
H76A H 0.8842 0.2275 0.3714 0.055 Uiso 1 1 calc R . .
Pt1B Pt 0.794532(19) 0.171835(19) 0.452933(18) 0.0444(2) Uani 1 1 d . . .
Au1B Au 0.779792(17) 0.250785(17) 0.440634(16) 0.03570(17) Uani 1 1 d . . .
Au2B Au 0.862479(17) 0.274577(17) 0.461635(16) 0.03874(18) Uani 1 1 d . . .
P1B P 0.73291(13) 0.13601(12) 0.44751(12) 0.0456(11) Uani 1 1 d . . .
P2B P 0.79893(14) 0.15424(14) 0.50583(13) 0.0570(13) Uani 1 1 d . . .
P3B P 0.77278(11) 0.28616(11) 0.48052(10) 0.0352(10) Uani 1 1 d . . .
P4B P 0.85486(11) 0.32323(12) 0.47404(10) 0.0361(10) Uani 1 1 d . . .
O1B O 0.7953(7) 0.3450(8) 0.2592(7) 0.038(8) Uiso 0.42(5) 1 d PD D 1
O2B O 0.7610(8) 0.3467(7) 0.2974(8) 0.038(8) Uiso 0.42(5) 1 d PD D 1
N4B N 0.7804(9) 0.3348(9) 0.2867(7) 0.038(8) Uiso 0.42(5) 1 d PD D 1
O1B' O 0.7999(7) 0.3323(9) 0.2495(6) 0.070(7) Uiso 0.58(5) 1 d PD D 2
O2B' O 0.7718(9) 0.3472(7) 0.2887(8) 0.070(7) Uiso 0.58(5) 1 d PD D 2
N4B' N 0.7868(10) 0.3310(9) 0.2774(6) 0.070(7) Uiso 0.58(5) 1 d PD D 2
O3B O 1.0783(4) 0.3518(5) 0.4156(5) 0.108(6) Uani 1 1 d . . .
O4B O 1.0644(4) 0.3848(5) 0.4453(5) 0.097(6) Uani 1 1 d . . .
N1B N 0.7958(3) 0.1963(3) 0.4072(3) 0.036(3) Uani 1 1 d . . .
N2B N 0.8057(4) 0.1868(4) 0.3783(4) 0.055(4) Uani 1 1 d . . .
N3B N 0.8062(4) 0.2083(4) 0.3556(4) 0.058(4) Uani 1 1 d . . .
N5B N 0.8503(4) 0.1994(4) 0.4493(4) 0.050(4) Uani 1 1 d . . .
N6B N 0.8670(4) 0.1795(4) 0.4402(4) 0.056(4) Uani 1 1 d . . .
N7B N 0.9013(4) 0.2023(4) 0.4362(4) 0.055(4) Uani 1 1 d . . .
N8B N 1.0552(5) 0.3559(6) 0.4311(6) 0.080(6) Uani 1 1 d . . .
C1B C 0.7894(4) 0.2238(4) 0.4034(4) 0.032(4) Uani 1 1 d . . .
C2B C 0.7965(4) 0.2317(4) 0.3693(5) 0.043(4) Uani 1 1 d . . .
C3B C 0.7934(4) 0.2587(5) 0.3478(4) 0.046(4) Uani 1 1 d . D .
C4B C 0.8156(5) 0.2730(5) 0.3187(5) 0.056(5) Uani 1 1 d . . .
H4BA H 0.8338 0.2665 0.3139 0.067 Uiso 1 1 calc R . .
C5B C 0.8112(5) 0.2967(5) 0.2967(5) 0.054(5) Uani 1 1 d . D .
H5BA H 0.8246 0.3047 0.2762 0.064 Uiso 1 1 calc R . .
C6B C 0.7867(5) 0.3079(5) 0.3060(4) 0.054(5) Uani 1 1 d D . .
C7B C 0.7652(5) 0.2953(4) 0.3336(4) 0.044(4) Uani 1 1 d . D .
H7BA H 0.7478 0.3028 0.3384 0.053 Uiso 1 1 calc R . .
C8B C 0.7692(4) 0.2704(4) 0.3556(4) 0.040(4) Uani 1 1 d . . .
H8BA H 0.7550 0.2619 0.3756 0.048 Uiso 1 1 calc R D .
C11B C 0.8751(5) 0.2351(5) 0.4511(4) 0.047(5) Uani 1 1 d . . .
C12B C 0.9097(5) 0.2375(5) 0.4429(4) 0.046(4) Uani 1 1 d . . .
C13B C 0.9463(5) 0.2677(5) 0.4403(5) 0.055(5) Uani 1 1 d . . .
C14B C 0.9734(6) 0.2645(6) 0.4217(6) 0.078(7) Uani 1 1 d . . .
H14B H 0.9674 0.2424 0.4103 0.094 Uiso 1 1 calc R . .
C15B C 1.0084(7) 0.2939(9) 0.4204(7) 0.097(9) Uani 1 1 d . . .
H15B H 1.0267 0.2912 0.4089 0.116 Uiso 1 1 calc R . .
C16B C 1.0181(6) 0.3268(7) 0.4346(5) 0.069(6) Uani 1 1 d . . .
C17B C 0.9929(6) 0.3319(6) 0.4517(6) 0.075(7) Uani 1 1 d . . .
H17B H 0.9996 0.3546 0.4623 0.090 Uiso 1 1 calc R . .
C18B C 0.9573(5) 0.3031(5) 0.4530(5) 0.061(6) Uani 1 1 d . . .
H18B H 0.9392 0.3073 0.4629 0.073 Uiso 1 1 calc R . .
C19B C 0.8166(4) 0.3147(4) 0.5025(4) 0.040(4) Uani 1 1 d . . .
H19C H 0.8176 0.3019 0.5231 0.048 Uiso 1 1 calc R . .
H19D H 0.8186 0.3383 0.5093 0.048 Uiso 1 1 calc R . .
C21B C 0.7217(5) 0.0917(5) 0.4320(5) 0.060(5) Uani 1 1 d . . .
H21E H 0.7219 0.0768 0.4512 0.072 Uiso 1 1 calc R . .
H21F H 0.6963 0.0796 0.4231 0.072 Uiso 1 1 calc R . .
C22B C 0.7465(6) 0.0910(5) 0.4047(6) 0.078(7) Uani 1 1 d . . .
H22G H 0.7379 0.0655 0.3980 0.118 Uiso 1 1 calc R . .
H22H H 0.7716 0.1020 0.4133 0.118 Uiso 1 1 calc R . .
H22I H 0.7460 0.1049 0.3851 0.118 Uiso 1 1 calc R . .
C23B C 0.7035(5) 0.1239(5) 0.4843(4) 0.054(5) Uani 1 1 d . . .
H23E H 0.6794 0.1023 0.4789 0.064 Uiso 1 1 calc R . .
H23F H 0.7145 0.1168 0.5028 0.064 Uiso 1 1 calc R . .
C24B C 0.6975(6) 0.1551(6) 0.4967(5) 0.067(6) Uani 1 1 d . . .
H24G H 0.6814 0.1469 0.5165 0.100 Uiso 1 1 calc R . .
H24H H 0.6861 0.1620 0.4787 0.100 Uiso 1 1 calc R . .
H24I H 0.7212 0.1764 0.5027 0.100 Uiso 1 1 calc R . .
C25B C 0.7100(4) 0.1521(4) 0.4214(4) 0.045(4) Uani 1 1 d . . .
H25E H 0.6836 0.1387 0.4274 0.054 Uiso 1 1 calc R . .
H25F H 0.7196 0.1784 0.4265 0.054 Uiso 1 1 calc R . .
C26B C 0.7135(6) 0.1481(6) 0.3820(5) 0.077(7) Uani 1 1 d . . .
H26G H 0.6999 0.1578 0.3699 0.116 Uiso 1 1 calc R . .
H26H H 0.7034 0.1221 0.3764 0.116 Uiso 1 1 calc R . .
H26I H 0.7394 0.1619 0.3755 0.116 Uiso 1 1 calc R . .
C31B C 0.7803(6) 0.1714(5) 0.5369(5) 0.073(6) Uani 1 1 d . . .
H31C H 0.7532 0.1583 0.5347 0.087 Uiso 1 1 calc R . .
H31D H 0.7863 0.1662 0.5596 0.087 Uiso 1 1 calc R . .
C32B C 0.7949(6) 0.2121(5) 0.5334(6) 0.074(6) Uani 1 1 d . . .
H32G H 0.7839 0.2201 0.5507 0.111 Uiso 1 1 calc R . .
H32H H 0.7888 0.2173 0.5110 0.111 Uiso 1 1 calc R . .
H32I H 0.8217 0.2252 0.5362 0.111 Uiso 1 1 calc R . .
C33B C 0.7770(6) 0.1051(6) 0.5139(5) 0.063(6) Uani 1 1 d . . .
H33C H 0.7782 0.1013 0.5384 0.076 Uiso 1 1 calc R . .
H33D H 0.7507 0.0936 0.5077 0.076 Uiso 1 1 calc R . .
C34B C 0.7927(8) 0.0867(7) 0.4961(6) 0.096(8) Uani 1 1 d . . .
H34G H 0.7796 0.0606 0.5021 0.144 Uiso 1 1 calc R . .
H34H H 0.8186 0.0976 0.5023 0.144 Uiso 1 1 calc R . .
H34I H 0.7907 0.0894 0.4718 0.144 Uiso 1 1 calc R . .
C35B C 0.8462(5) 0.1732(6) 0.5189(5) 0.071(6) Uani 1 1 d . . .
H35C H 0.8579 0.1628 0.5044 0.085 Uiso 1 1 calc R . .
H35D H 0.8592 0.2000 0.5151 0.085 Uiso 1 1 calc R . .
C36B C 0.8512(7) 0.1659(9) 0.5557(7) 0.137(14) Uani 1 1 d . . .
H36G H 0.8774 0.1767 0.5606 0.206 Uiso 1 1 calc R . .
H36H H 0.8388 0.1394 0.5596 0.206 Uiso 1 1 calc R . .
H36I H 0.8406 0.1769 0.5704 0.206 Uiso 1 1 calc R . .
C41B C 0.7596(5) 0.3178(5) 0.4632(4) 0.0455(17) Uani 1 1 d . . .
C42B C 0.7589(5) 0.3440(5) 0.4838(4) 0.0455(17) Uani 1 1 d . . .
H42B H 0.7651 0.3454 0.5070 0.055 Uiso 1 1 calc R . .
C43B C 0.7491(5) 0.3681(5) 0.4702(4) 0.0455(17) Uani 1 1 d . . .
H43B H 0.7498 0.3868 0.4841 0.055 Uiso 1 1 calc R . .
C44B C 0.7386(5) 0.3657(5) 0.4373(4) 0.0455(17) Uani 1 1 d . . .
H44B H 0.7322 0.3826 0.4283 0.055 Uiso 1 1 calc R . .
C45B C 0.7374(5) 0.3383(5) 0.4174(4) 0.0455(17) Uani 1 1 d . . .
H45B H 0.7295 0.3360 0.3947 0.055 Uiso 1 1 calc R . .
C46B C 0.7473(5) 0.3151(5) 0.4298(4) 0.0455(17) Uani 1 1 d . . .
H46B H 0.7461 0.2962 0.4157 0.055 Uiso 1 1 calc R . .
C51B C 0.7384(4) 0.2631(4) 0.5136(4) 0.036(4) Uani 1 1 d . . .
C52B C 0.7035(4) 0.2385(4) 0.5034(5) 0.046(4) Uani 1 1 d . . .
H52B H 0.6982 0.2342 0.4801 0.056 Uiso 1 1 calc R . .
C53B C 0.6764(5) 0.2203(5) 0.5263(5) 0.052(5) Uani 1 1 d . . .
H53B H 0.6521 0.2037 0.5190 0.063 Uiso 1 1 calc R . .
C54B C 0.6842(5) 0.2261(5) 0.5601(6) 0.064(6) Uani 1 1 d . . .
H54B H 0.6651 0.2129 0.5759 0.077 Uiso 1 1 calc R . .
C55B C 0.7185(5) 0.2502(5) 0.5716(5) 0.059(5) Uani 1 1 d . . .
H55B H 0.7235 0.2541 0.5950 0.070 Uiso 1 1 calc R . .
C56B C 0.7464(5) 0.2692(5) 0.5475(4) 0.051(5) Uani 1 1 d . . .
H56B H 0.7707 0.2861 0.5546 0.061 Uiso 1 1 calc R . .
C61B C 0.8957(4) 0.3599(4) 0.4937(4) 0.034(4) Uani 1 1 d . . .
C62B C 0.8957(4) 0.3816(5) 0.5188(4) 0.044(4) Uani 1 1 d . . .
H62B H 0.8729 0.3764 0.5284 0.053 Uiso 1 1 calc R . .
C63B C 0.9264(4) 0.4101(5) 0.5304(4) 0.047(4) Uani 1 1 d . . .
H63B H 0.9248 0.4244 0.5482 0.056 Uiso 1 1 calc R . .
C64B C 0.9603(4) 0.4194(5) 0.5174(4) 0.045(4) Uani 1 1 d . . .
H64B H 0.9821 0.4397 0.5260 0.055 Uiso 1 1 calc R . .
C65B C 0.9614(4) 0.3986(5) 0.4918(5) 0.051(5) Uani 1 1 d . . .
H65B H 0.9843 0.4038 0.4825 0.062 Uiso 1 1 calc R . .
C66B C 0.9292(4) 0.3697(5) 0.4791(4) 0.045(4) Uani 1 1 d . . .
H66B H 0.9301 0.3564 0.4601 0.054 Uiso 1 1 calc R . .
C71B C 0.8491(5) 0.3458(5) 0.4367(5) 0.053(5) Uani 1 1 d . . .
C72B C 0.8444(4) 0.3755(4) 0.4409(5) 0.045(4) Uani 1 1 d . . .
H72B H 0.8436 0.3839 0.4629 0.054 Uiso 1 1 calc R . .
C73B C 0.8409(4) 0.3936(4) 0.4126(4) 0.045(4) Uani 1 1 d . . .
H73C H 0.8368 0.4137 0.4151 0.054 Uiso 1 1 calc R . .
C74B C 0.8436(5) 0.3813(5) 0.3809(5) 0.055(5) Uani 1 1 d . . .
H74B H 0.8410 0.3928 0.3614 0.066 Uiso 1 1 calc R . .
C75B C 0.8499(5) 0.3521(5) 0.3777(5) 0.059(6) Uani 1 1 d . . .
H75B H 0.8528 0.3447 0.3559 0.071 Uiso 1 1 calc R . .
C76B C 0.8519(5) 0.3343(5) 0.4045(5) 0.050(5) Uani 1 1 d . . .
H76B H 0.8553 0.3137 0.4018 0.060 Uiso 1 1 calc R . .
C91 C 0.6667 0.3333 0.5281(12) 0.079(12) Uani 1 3 d S . .
Cl1 Cl 0.6232(10) 0.3176(12) 0.5393(11) 0.213(17) Uani 0.50 1 d P . .
Cl1' Cl 0.6221(4) 0.3210(3) 0.5420(4) 0.046(3) Uani 0.50 1 d P . .
Cl31 Cl 1.1089(6) 0.2795(6) 0.2905(5) 0.071(6) Uiso 0.25 1 d P E 31
Cl32 Cl 1.0000 0.0000 0.5000 0.15(2) Uiso 0.07 1 d P F 31
C95 C 0.6667 0.3333 0.3333 0.071(15) Uiso 1 6 d S . 12
Cl11 Cl 0.6257(3) 0.3293(3) 0.3425(2) 0.025(2) Uiso 0.33 1 d P . 12
C92 C 0.2931(9) -0.1625(9) 0.3711(9) 0.282(14) Uiso 0.40 1 d PG G 1
H92A H 0.2969 -0.1810 0.3587 0.338 Uiso 0.40 1 d PG G 1
Cl2 Cl 0.3296(10) -0.1401(14) 0.4004(11) 0.282(14) Uiso 0.40 1 d PG G 1
Cl3 Cl 0.2501(10) -0.1865(12) 0.3920(12) 0.282(14) Uiso 0.40 1 d PG G 1
Cl4 Cl 0.2934(11) -0.1311(12) 0.3411(9) 0.282(14) Uiso 0.40 1 d PG G 1
C92' C 0.3020(2) -0.1396(2) 0.39216(18) 0.0932(19) Uiso 0.60 1 d PG H 2
H92B H 0.2967 -0.1291 0.4126 0.112 Uiso 0.60 1 d PG H 2
Cl2' Cl 0.3438(2) -0.1369(3) 0.4015(3) 0.0932(19) Uiso 0.60 1 d PG H 2
Cl3' Cl 0.2648(2) -0.1828(2) 0.3893(3) 0.0932(19) Uiso 0.60 1 d PG H 2
Cl4' Cl 0.3055(3) -0.1094(2) 0.3593(3) 0.0932(19) Uiso 0.60 1 d PG H 2
C93 C 1.0225(2) 0.3323(2) 0.3088(2) 0.096(2) Uiso 0.50 1 d PG I 1
H93A H 1.0049 0.3305 0.2909 0.115 Uiso 0.50 1 d PG I 1
Cl5 Cl 1.0077(3) 0.2873(2) 0.3238(3) 0.096(2) Uiso 0.50 1 d PG I 1
Cl6 Cl 1.0217(3) 0.3609(3) 0.3414(3) 0.096(2) Uiso 0.50 1 d PG I 1
Cl7 Cl 1.0667(3) 0.3518(3) 0.2901(3) 0.096(2) Uiso 0.50 1 d PG I 1
C93' C 1.0423(5) 0.3350(5) 0.3269(4) 0.107(5) Uiso 0.25 1 d PG J 2
H93B H 1.0556 0.3504 0.3469 0.129 Uiso 0.25 1 d PG J 2
Cl5' Cl 1.0019(6) 0.2958(7) 0.3418(7) 0.107(5) Uiso 0.25 1 d PG J 2
Cl6' Cl 1.0718(6) 0.3223(7) 0.3064(7) 0.107(5) Uiso 0.25 1 d PG J 2
Cl7' Cl 1.0314(7) 0.3621(6) 0.3001(7) 0.107(5) Uiso 0.25 1 d PG J 2
C94 C 1.0359(4) -0.1644(5) 0.5050(4) 0.127(5) Uiso 0.40 1 d PG K 1
H94A H 1.0236 -0.1540 0.4910 0.152 Uiso 0.40 1 d PG K 1
Cl8 Cl 1.0011(6) -0.2036(6) 0.5261(7) 0.127(5) Uiso 0.40 1 d PG K 1
Cl9 Cl 1.0651(6) -0.1301(5) 0.5341(5) 0.127(5) Uiso 0.40 1 d PG K 1
Cl10 Cl 1.0614(6) -0.1765(6) 0.4774(4) 0.127(5) Uiso 0.40 1 d PG K 1
C94" C 1.0508(6) -0.1825(5) 0.5236(4) 0.081(5) Uiso 0.25 1 d PG L 3
H94B H 1.0603 -0.1938 0.5401 0.098 Uiso 0.25 1 d PG L 3
Cl8" Cl 0.9992(6) -0.2004(8) 0.5318(8) 0.081(5) Uiso 0.25 1 d PG L 3
Cl9" Cl 1.0730(6) -0.1359(6) 0.5289(6) 0.081(5) Uiso 0.25 1 d PG L 3
Cl0" Cl 1.0524(6) -0.1973(6) 0.4824(5) 0.081(5) Uiso 0.25 1 d PG L 3
C97 C 1.1812(7) 0.3213(8) 0.3447(6) 0.120(8) Uiso 0.20 1 d PG M -22
H97 H 1.2026 0.3339 0.3604 0.144 Uiso 0.20 1 calc PR M -22
H97A H 1.2017 0.3334 0.3598 0.144 Uiso 0.20 1 d PG M -22
Cl13 Cl 1.1542(10) 0.3428(9) 0.3489(8) 0.120(8) Uiso 0.20 1 d PG M -22
Cl14 Cl 1.156(1) 0.2744(8) 0.3565(9) 0.120(8) Uiso 0.20 1 d PG M -22
Cl15 Cl 1.1989(10) 0.3265(10) 0.3031(8) 0.120(8) Uiso 0.20 1 d PG M -22
C96 C 1.0527(6) -0.1653(6) 0.3975(6) 0.109(6) Uiso 0.20 1 d PG N 11
H96A H 1.0331 -0.1820 0.3814 0.130 Uiso 0.20 1 d PG N 11
Cl16 Cl 1.0953(9) -0.1455(9) 0.3758(8) 0.109(6) Uiso 0.20 1 d PG N 11
Cl17 Cl 1.0522(9) -0.1921(8) 0.4322(8) 0.109(6) Uiso 0.20 1 d PG N 11
Cl18 Cl 1.0423(9) -0.1311(9) 0.4105(8) 0.109(6) Uiso 0.20 1 d PG N 11
C98 C 1.0819(8) -0.0969(7) 0.4199(6) 0.126(8) Uiso 0.20 1 d PG O 13
H98A H 1.0917 -0.0784 0.4012 0.151 Uiso 0.20 1 d PG O 13
Cl21 Cl 1.1152(8) -0.0806(10) 0.4526(9) 0.126(8) Uiso 0.20 1 d PG O 13
Cl22 Cl 1.0749(10) -0.1392(10) 0.4033(9) 0.126(8) Uiso 0.20 1 d PG O 13
Cl23 Cl 1.0400(9) -0.1008(11) 0.4338(10) 0.126(8) Uiso 0.20 1 d PG O 13
C201 C 0.936(3) -0.027(3) 0.410(2) 0.11(2) Uiso 0.20 1 d PG P 24
H20A H 0.9614 -0.0135 0.4025 0.158 Uiso 0.20 1 d PG P 24
H20B H 0.9296 -0.0102 0.4215 0.158 Uiso 0.20 1 d PG P 24
H20C H 0.9199 -0.0370 0.3897 0.158 Uiso 0.20 1 d PG P 24
C202 C 0.929(2) -0.059(2) 0.433(2) 0.11(2) Uiso 0.20 1 d PG P 24
H20D H 0.9484 -0.0504 0.4512 0.126 Uiso 0.20 1 d PG P 24
H20E H 0.9284 -0.0795 0.4209 0.126 Uiso 0.20 1 d PG P 24
C203 C 0.8914(18) -0.0679(19) 0.4476(18) 0.11(2) Uiso 0.20 1 d PG P 24
H20F H 0.8928 -0.0476 0.4613 0.126 Uiso 0.20 1 d PG P 24
H20G H 0.8730 -0.0743 0.4295 0.126 Uiso 0.20 1 d PG P 24
C204 C 0.884(2) -0.101(2) 0.469(2) 0.11(2) Uiso 0.20 1 d PG P 24
H20H H 0.9024 -0.0948 0.4869 0.126 Uiso 0.20 1 d PG P 24
H20I H 0.8820 -0.1216 0.4553 0.126 Uiso 0.20 1 d PG P 24
C205 C 0.846(2) -0.110(3) 0.484(2) 0.11(2) Uiso 0.20 1 d PG P 24
H20J H 0.8372 -0.1318 0.4988 0.158 Uiso 0.20 1 d PG P 24
H20K H 0.8286 -0.1158 0.4655 0.158 Uiso 0.20 1 d PG P 24
H20L H 0.8488 -0.0894 0.4968 0.158 Uiso 0.20 1 d PG P 24
C301 C 0.979(2) -0.173(2) 0.486(2) 0.084(15) Uiso 0.20 1 d PG Q 25
H30A H 0.9681 -0.1994 0.4826 0.126 Uiso 0.20 1 d PG Q 25
H30B H 0.9849 -0.1674 0.5102 0.126 Uiso 0.20 1 d PG Q 25
H30C H 1.0019 -0.1599 0.4731 0.126 Uiso 0.20 1 d PG Q 25
C302 C 0.9522(18) -0.1602(15) 0.475(2) 0.084(15) Uiso 0.20 1 d PG Q 25
H30D H 0.9326 -0.1665 0.4918 0.101 Uiso 0.20 1 d PG Q 25
H30E H 0.9412 -0.1703 0.4527 0.101 Uiso 0.20 1 d PG Q 25
C303 C 0.9796(15) -0.1183(15) 0.4735(16) 0.084(15) Uiso 0.20 1 d PG Q 25
H30F H 0.9893 -0.1079 0.4960 0.101 Uiso 0.20 1 d PG Q 25
H30G H 1.0003 -0.1123 0.4579 0.101 Uiso 0.20 1 d PG Q 25
C304 C 0.9537(18) -0.1057(18) 0.460(2) 0.084(15) Uiso 0.20 1 d PG Q 25
H30H H 0.9328 -0.1122 0.4751 0.101 Uiso 0.20 1 d PG Q 25
H30I H 0.9443 -0.1159 0.4370 0.101 Uiso 0.20 1 d PG Q 25
C305 C 0.980(2) -0.0639(17) 0.459(2) 0.084(15) Uiso 0.20 1 d PG Q 25
H30J H 0.9676 -0.0515 0.4501 0.126 Uiso 0.20 1 d PG Q 25
H30K H 1.0011 -0.0587 0.4437 0.126 Uiso 0.20 1 d PG Q 25
H30L H 0.9897 -0.0550 0.4813 0.126 Uiso 0.20 1 d PG Q 25

loop_
_atom_site_aniso_label
_atom_site_aniso_U_11
_atom_site_aniso_U_22
_atom_site_aniso_U_33
_atom_site_aniso_U_23
_atom_site_aniso_U_13
_atom_site_aniso_U_12
Pt1A 0.0477(5) 0.0674(5) 0.0601(5) -0.0011(4) 0.0015(4) 0.0336(4)
Au1A 0.0467(4) 0.0525(5) 0.0510(4) -0.0056(3) 0.0031(3) 0.0334(4)
Au2A 0.0457(4) 0.0594(5) 0.0531(4) -0.0032(3) 0.0030(3) 0.0330(4)
P3A 0.047(3) 0.050(3) 0.046(3) -0.006(2) -0.004(2) 0.032(2)
P4A 0.052(3) 0.052(3) 0.051(3) -0.008(2) 0.001(2) 0.033(3)
O3A 0.097(11) 0.068(10) 0.067(9) -0.007(8) -0.009(8) 0.057(9)
O4A 0.088(11) 0.069(9) 0.077(9) -0.019(7) -0.025(8) 0.063(9)
N1A 0.034(8) 0.044(9) 0.071(10) -0.017(8) 0.009(7) 0.016(7)
N2A 0.058(11) 0.054(11) 0.089(13) 0.002(9) 0.016(9) 0.030(9)
N3A 0.056(10) 0.073(12) 0.066(11) -0.018(9) 0.006(8) 0.043(10)
N5A 0.042(9) 0.056(10) 0.049(9) 0.008(7) 0.010(7) 0.030(8)
N6A 0.048(9) 0.048(9) 0.052(9) 0.001(7) 0.004(8) 0.029(8)
N7A 0.056(10) 0.053(10) 0.061(10) -0.004(8) 0.006(8) 0.036(9)
N8A 0.074(12) 0.044(10) 0.059(11) -0.002(8) 0.001(9) 0.035(9)
C1A 0.036(10) 0.071(13) 0.058(11) -0.009(10) 0.002(9) 0.038(10)
C2A 0.047(12) 0.054(13) 0.074(14) -0.009(10) 0.006(10) 0.026(10)
C3A 0.064(13) 0.048(11) 0.034(9) -0.005(8) 0.006(9) 0.027(10)
C4A 0.070(16) 0.090(18) 0.077(15) -0.015(13) 0.013(12) 0.042(14)
C5A 0.12(2) 0.066(16) 0.12(2) 0.031(15) 0.061(18) 0.058(17)
C6A 0.18(3) 0.085(19) 0.058(14) 0.008(13) 0.005(16) 0.10(2)
C7A 0.091(17) 0.064(14) 0.052(12) 0.003(11) 0.022(12) 0.045(14)
C8A 0.075(15) 0.057(13) 0.055(12) -0.007(10) 0.00(1) 0.034(12)
C11A 0.029(9) 0.048(10) 0.060(11) 0.000(8) 0.018(8) 0.031(8)
C12A 0.067(13) 0.046(11) 0.058(12) 0.003(9) 0.014(10) 0.041(10)
C13A 0.046(11) 0.032(10) 0.066(13) 0.009(9) 0.002(9) 0.019(9)
C14A 0.047(11) 0.032(9) 0.046(10) 0.008(8) 0.012(9) 0.023(8)
C15A 0.058(12) 0.045(11) 0.050(11) 0.001(9) 0.008(9) 0.032(10)
C16A 0.057(12) 0.043(11) 0.054(11) -0.003(9) -0.003(9) 0.033(10)
C17A 0.060(13) 0.070(14) 0.065(13) 0.000(11) -0.002(10) 0.047(12)
C18A 0.070(13) 0.065(13) 0.049(11) 0.001(9) 0.017(10) 0.054(12)
C19A 0.053(11) 0.046(11) 0.038(9) -0.007(8) -0.012(8) 0.029(9)
C41A 0.059(12) 0.055(12) 0.043(10) 0.009(9) 0.007(9) 0.038(10)
C42A 0.070(14) 0.039(11) 0.072(13) -0.029(10) -0.008(11) 0.034(10)
C43A 0.049(12) 0.045(12) 0.075(14) 0.001(10) -0.008(10) 0.011(10)
C44A 0.041(12) 0.101(18) 0.062(13) 0.007(12) -0.004(10) 0.037(12)
C45A 0.051(13) 0.066(14) 0.081(15) -0.026(12) -0.007(11) 0.031(11)
C46A 0.035(11) 0.057(12) 0.066(13) -0.01(1) 0.002(9) 0.014(10)
C51A 0.050(12) 0.054(13) 0.069(14) -0.014(10) -0.009(10) 0.027(11)
C52A 0.17(3) 0.061(17) 0.057(14) 0.010(12) 0.002(16) 0.052(18)
C53A 0.19(4) 0.061(19) 0.18(4) -0.01(2) -0.04(3) 0.06(2)
C54A 0.15(3) 0.15(3) 0.038(13) 0.013(16) -0.009(15) 0.10(3)
C55A 0.074(17) 0.063(16) 0.095(19) 0.004(14) -0.003(14) 0.025(14)
C56A 0.055(13) 0.077(16) 0.077(16) 0.008(13) 0.000(12) 0.030(12)
C61A 0.047(11) 0.075(13) 0.023(8) 0.009(8) 0.010(7) 0.037(10)
C62A 0.051(12) 0.081(14) 0.045(11) -0.013(10) 0.001(9) 0.045(11)
C63A 0.049(12) 0.081(15) 0.045(11) 0.00(1) -0.008(9) 0.038(11)
C64A 0.042(11) 0.050(11) 0.042(10) 0.004(8) 0.004(8) 0.020(9)
C65A 0.077(15) 0.083(15) 0.058(13) -0.008(11) 0.002(11) 0.062(13)
C66A 0.065(13) 0.079(14) 0.049(11) -0.008(10) -0.003(10) 0.054(12)
C71A 0.046(11) 0.058(12) 0.061(12) 0.014(10) 0.010(9) 0.034(10)
C72A 0.073(14) 0.093(17) 0.027(10) -0.016(10) -0.002(9) 0.040(13)
C73A 0.093(18) 0.043(13) 0.091(18) -0.001(11) 0.008(14) 0.031(12)
C74A 0.13(2) 0.056(14) 0.049(13) -0.007(11) -0.016(13) 0.057(14)
C75A 0.086(15) 0.054(13) 0.055(12) -0.007(10) -0.020(11) 0.048(12)
C76A 0.052(11) 0.053(12) 0.043(10) -0.007(8) -0.010(8) 0.034(10)
Pt1B 0.0405(4) 0.0372(4) 0.0574(4) -0.0008(3) -0.0032(3) 0.0208(3)
Au1B 0.0325(4) 0.0313(4) 0.0429(4) -0.0024(3) -0.0020(3) 0.0157(3)
Au2B 0.0345(4) 0.0357(4) 0.0472(4) -0.0022(3) -0.0030(3) 0.0183(3)
P1B 0.041(3) 0.037(3) 0.057(3) 0.006(2) -0.005(2) 0.018(2)
P2B 0.052(3) 0.052(3) 0.065(3) 0.004(3) -0.007(3) 0.024(3)
P3B 0.029(2) 0.032(2) 0.042(2) -0.0027(18) -0.0044(18) 0.0135(19)
P4B 0.031(2) 0.035(2) 0.042(2) 0.0001(19) -0.0013(19) 0.016(2)
O3B 0.044(10) 0.105(14) 0.155(17) 0.012(12) 0.006(11) 0.024(10)
O4B 0.052(10) 0.082(12) 0.122(14) 0.008(11) -0.035(9) 0.007(9)
N1B 0.032(7) 0.029(7) 0.046(8) -0.005(6) 0.002(6) 0.014(6)
N2B 0.061(11) 0.038(9) 0.073(11) -0.002(8) 0.004(8) 0.030(8)
N3B 0.054(10) 0.049(10) 0.074(11) 0.009(9) 0.020(8) 0.028(9)
N5B 0.024(8) 0.045(9) 0.079(11) -0.003(8) -0.013(7) 0.017(7)
N6B 0.049(10) 0.042(9) 0.078(11) 0.008(8) 0.008(8) 0.023(9)
N7B 0.054(11) 0.062(11) 0.054(9) -0.010(8) -0.019(8) 0.033(9)
N8B 0.026(10) 0.074(14) 0.116(17) 0.003(12) -0.023(11) 0.007(10)
C1B 0.022(8) 0.032(9) 0.043(10) 0.000(7) -0.003(7) 0.013(7)
C2B 0.033(9) 0.029(9) 0.068(12) -0.014(8) 0.010(8) 0.016(8)
C3B 0.033(10) 0.048(11) 0.044(10) -0.017(8) -0.012(8) 0.010(9)
C4B 0.042(11) 0.046(11) 0.064(13) -0.008(10) 0.014(9) 0.011(9)
C5B 0.051(12) 0.034(10) 0.050(11) 0.004(9) -0.002(9) 0.002(9)
C6B 0.052(12) 0.041(11) 0.047(11) -0.001(9) -0.018(10) 0.007(10)
C7B 0.043(10) 0.037(10) 0.049(11) -0.001(8) -0.014(9) 0.018(9)
C8B 0.039(10) 0.039(10) 0.038(9) -0.011(8) -0.005(7) 0.018(8)
C11B 0.047(11) 0.038(10) 0.060(11) -0.022(9) -0.025(9) 0.024(9)
C12B 0.047(11) 0.03(1) 0.062(12) -0.008(8) -0.004(9) 0.020(9)
C13B 0.03(1) 0.062(13) 0.073(13) 0.004(10) -0.006(9) 0.022(10)
C14B 0.043(13) 0.068(15) 0.12(2) -0.020(13) 0.008(12) 0.023(12)
C15B 0.063(17) 0.14(3) 0.10(2) 0.020(19) 0.023(14) 0.059(19)
C16B 0.065(16) 0.080(17) 0.060(14) 0.001(12) -0.005(11) 0.036(14)
C17B 0.057(14) 0.055(14) 0.099(17) 0.007(12) -0.027(13) 0.017(12)
C18B 0.060(13) 0.060(13) 0.082(14) -0.027(11) -0.055(11) 0.044(11)
C19B 0.024(8) 0.032(9) 0.05(1) -0.002(8) -0.004(7) 0.003(7)
C21B 0.054(12) 0.048(12) 0.068(13) -0.004(10) -0.009(10) 0.018(10)
C22B 0.089(17) 0.040(12) 0.103(18) -0.006(12) -0.014(14) 0.030(12)
C23B 0.047(11) 0.066(13) 0.047(11) 0.011(9) -0.004(9) 0.027(10)
C24B 0.057(13) 0.074(15) 0.061(13) 0.001(11) 0.02(1) 0.026(12)
C25B 0.033(9) 0.024(9) 0.056(11) -0.001(8) -0.020(8) -0.003(7)
C26B 0.069(15) 0.058(14) 0.087(17) 0.020(12) -0.006(12) 0.018(12)
C31B 0.086(16) 0.055(13) 0.083(15) -0.001(11) -0.023(12) 0.040(13)
C32B 0.078(16) 0.058(14) 0.086(16) 0.008(12) 0.003(12) 0.034(13)
C33B 0.078(15) 0.081(15) 0.042(11) 0.017(10) 0.00(1) 0.049(13)
C34B 0.12(2) 0.082(18) 0.097(19) 0.004(15) -0.024(16) 0.061(18)
C35B 0.060(14) 0.084(16) 0.062(13) 0.008(11) -0.009(11) 0.031(12)
C36B 0.067(18) 0.18(3) 0.11(2) 0.06(2) -0.027(16) 0.015(19)
C41B 0.045(4) 0.046(4) 0.047(4) -0.002(3) -0.002(3) 0.024(4)
C42B 0.045(4) 0.046(4) 0.047(4) -0.002(3) -0.002(3) 0.024(4)
C43B 0.045(4) 0.046(4) 0.047(4) -0.002(3) -0.002(3) 0.024(4)
C44B 0.045(4) 0.046(4) 0.047(4) -0.002(3) -0.002(3) 0.024(4)
C45B 0.045(4) 0.046(4) 0.047(4) -0.002(3) -0.002(3) 0.024(4)
C46B 0.045(4) 0.046(4) 0.047(4) -0.002(3) -0.002(3) 0.024(4)
C51B 0.045(10) 0.034(9) 0.035(9) 0.005(7) 0.009(8) 0.023(8)
C52B 0.029(10) 0.035(10) 0.075(13) -0.003(9) -0.005(9) 0.016(8)
C53B 0.046(12) 0.046(11) 0.056(12) -0.005(9) -0.006(10) 0.016(9)
C54B 0.045(12) 0.049(12) 0.086(16) 0.017(11) 0.016(11) 0.015(10)
C55B 0.055(13) 0.056(13) 0.056(12) 0.005(10) 0.01(1) 0.021(11)
C56B 0.035(10) 0.060(12) 0.04(1) 0.002(9) 0.013(8) 0.010(9)
C61B 0.023(8) 0.037(9) 0.048(10) 0.006(8) 0.002(7) 0.018(7)
C62B 0.026(9) 0.075(13) 0.027(9) -0.006(9) -0.011(7) 0.023(9)
C63B 0.036(10) 0.059(12) 0.047(10) 0.006(9) -0.002(8) 0.026(10)
C64B 0.029(9) 0.058(12) 0.056(11) -0.014(9) -0.013(8) 0.027(9)
C65B 0.023(9) 0.045(11) 0.076(13) 0.004(10) 0.007(9) 0.009(8)
C66B 0.033(10) 0.062(12) 0.035(9) -0.013(8) -0.005(7) 0.021(9)
C71B 0.041(11) 0.039(10) 0.082(14) 0.025(10) -0.014(10) 0.022(9)
C72B 0.042(10) 0.029(9) 0.066(12) 0.008(8) -0.001(9) 0.020(8)
C73B 0.036(10) 0.027(9) 0.062(12) 0.011(8) -0.013(8) 0.007(8)
C74B 0.059(13) 0.031(10) 0.062(13) 0.009(9) -0.022(10) 0.012(9)
C75B 0.053(12) 0.049(12) 0.043(11) 0.003(9) -0.009(9) 0.001(10)
C76B 0.042(11) 0.042(11) 0.057(12) -0.004(9) -0.012(9) 0.015(9)
C91 0.041(13) 0.041(13) 0.16(4) 0.000 0.000 0.020(6)
Cl1 0.11(2) 0.26(4) 0.24(4) -0.05(3) 0.03(2) 0.07(2)
Cl1' 0.029(7) 0.031(5) 0.084(9) 0.001(5) -0.003(6) 0.018(5)

loop_
_atom_type_symbol
_atom_type_description
_atom_type_scat_dispersion_real
_atom_type_scat_dispersion_imag
_atom_type_scat_source
C C 0.0033 0.0016 'International Tables Vol C Tables 4.2.6.8 and 6.1.1.4'
H H 0.0000 0.0000 'International Tables Vol C Tables 4.2.6.8 and 6.1.1.4'
N N 0.0061 0.0033 'International Tables Vol C Tables 4.2.6.8 and 6.1.1.4'
O O 0.0106 0.0060 'International Tables Vol C Tables 4.2.6.8 and 6.1.1.4'
P P 0.1023 0.0942 'International Tables Vol C Tables 4.2.6.8 and 6.1.1.4'
Pt Pt -1.7033 8.3905 'International Tables Vol C Tables 4.2.6.8 and 6.1.1.4'
Au Au -2.0133 8.8022 'International Tables Vol C Tables 4.2.6.8 and 6.1.1.4'
Cl Cl 0.1484 0.1585 'International Tables Vol C Tables 4.2.6.8 and 6.1.1.4'

loop_
_geom_angle_atom_site_label_1
_geom_angle_atom_site_label_2
_geom_angle_atom_site_label_3
_geom_angle
_geom_angle_site_symmetry_1
_geom_angle_site_symmetry_3
N1A Pt1A N5A 84.7(6) . .
N1A Pt1A P2A 173.1(5) . .
N5A Pt1A P2A 92.7(5) . .
N1A Pt1A P1A 88.5(4) . .
N5A Pt1A P1A 172.1(4) . .
P2A Pt1A P1A 94.4(3) . .
N1A Pt1A P2A' 161.5(6) . .
N5A Pt1A P2A' 81.4(6) . .
P2A Pt1A P2A' 12.7(4) . .
P1A Pt1A P2A' 106.1(5) . .
C11A Au1A P4A 176.8(5) . .
C11A Au1A Au2A 90.1(5) . .
P4A Au1A Au2A 92.47(13) . .
C1A Au2A P3A 172.4(6) . .
C1A Au2A Au1A 107.0(5) . .
P3A Au2A Au1A 80.63(12) . .
C71A P3A C61A 105.1(8) . .
C71A P3A C19A 103.7(8) . .
C61A P3A C19A 107.5(8) . .
C71A P3A Au2A 110.8(6) . .
C61A P3A Au2A 115.2(5) . .
C19A P3A Au2A 113.6(6) . .
C19A P4A C51A 103.1(8) . .
C19A P4A C41A 107.7(8) . .
C51A P4A C41A 103.0(8) . .
C19A P4A Au1A 113.2(6) . .
C51A P4A Au1A 117.5(6) . .
C41A P4A Au1A 111.5(6) . .
O1A N4A O2A 120(3) . .
O1A N4A C6A 126(3) . .
O2A N4A C6A 113(2) . .
O1A' N4A' O2A' 112(4) . .
O1A' N4A' C6A 117(3) . .
O2A' N4A' C6A 131(4) . .
C1A N1A N2A 110.3(15) . .
C1A N1A Pt1A 131.5(12) . .
N2A N1A Pt1A 118.2(12) . .
N3A N2A N1A 108.8(15) . .
N2A N3A C2A 107.6(16) . .
N6A N5A C11A 108.9(14) . .
N6A N5A Pt1A 122.6(11) . .
C11A N5A Pt1A 127.7(11) . .
N7A N6A N5A 110.1(13) . .
N6A N7A C12A 108.3(15) . .
O4A N8A O3A 122.4(17) . .
O4A N8A C16A 119.1(16) . .
O3A N8A C16A 118.4(17) . .
N1A C1A C2A 105.0(15) . .
N1A C1A Au2A 123.5(14) . .
C2A C1A Au2A 131.6(14) . .
N3A C2A C1A 108.2(17) . .
N3A C2A C3A 118.0(17) . .
C1A C2A C3A 133.8(17) . .
C4A C3A C8A 116.9(19) . .
C4A C3A C2A 121.5(19) . .
C8A C3A C2A 121.5(17) . .
C5A C4A C3A 122(2) . .
C5A C4A H4AA 118.8 . .
C3A C4A H4AA 118.8 . .
C4A C5A C6A 116(2) . .
C4A C5A H5AA 122.1 . .
C6A C5A H5AA 122.1 . .
C7A C6A C5A 125(2) . .
C7A C6A N4A 127(2) . .
C5A C6A N4A 108(3) . .
C7A C6A N4A' 107(3) . .
C5A C6A N4A' 126(3) . .
N4A C6A N4A' 25(2) . .
C8A C7A C6A 117(2) . .
C8A C7A H7AA 121.5 . .
C6A C7A H7AA 121.5 . .
C7A C8A C3A 123(2) . .
C7A C8A H8AA 118.5 . .
C3A C8A H8AA 118.5 . .
N5A C11A C12A 105.8(13) . .
N5A C11A Au1A 120.3(12) . .
C12A C11A Au1A 133.8(12) . .
N7A C12A C11A 106.9(16) . .
N7A C12A C13A 118.9(16) . .
C11A C12A C13A 134.2(16) . .
C14A C13A C18A 118.4(17) . .
C14A C13A C12A 120.5(17) . .
C18A C13A C12A 121.0(17) . .
C15A C14A C13A 122.5(17) . .
C15A C14A H14A 118.8 . .
C13A C14A H14A 118.8 . .
C14A C15A C16A 119.0(17) . .
C14A C15A H15A 120.5 . .
C16A C15A H15A 120.5 . .
C17A C16A C15A 120.7(17) . .
C17A C16A N8A 119.4(17) . .
C15A C16A N8A 119.9(16) . .
C16A C17A C18A 119.1(17) . .
C16A C17A H17A 120.5 . .
C18A C17A H17A 120.5 . .
C17A C18A C13A 120.4(17) . .
C17A C18A H18A 119.8 . .
C13A C18A H18A 119.8 . .
P4A C19A P3A 108.8(8) . .
P4A C19A H19A 109.9 . .
P3A C19A H19A 109.9 . .
P4A C19A H19B 109.9 . .
P3A C19A H19B 109.9 . .
H19A C19A H19B 108.3 . .
C25C P1A C25A 17(2) . .
C25C P1A C23A 97(3) . .
C25A P1A C23A 106(3) . .
C25C P1A C21A 98(3) . .
C25A P1A C21A 81(3) . .
C23A P1A C21A 115(2) . .
C25C P1A C23C 105(2) . .
C25A P1A C23C 112(3) . .
C23A P1A C23C 10.0(19) . .
C21A P1A C23C 107.9(18) . .
C25C P1A C21C 116(2) . .
C25A P1A C21C 99(3) . .
C23A P1A C21C 109.1(19) . .
C21A P1A C21C 18(2) . .
C23C P1A C21C 99.9(15) . .
C25C P1A Pt1A 109.2(10) . .
C25A P1A Pt1A 116.9(13) . .
C23A P1A Pt1A 114(3) . .
C21A P1A Pt1A 118.5(16) . .
C23C P1A Pt1A 115.8(19) . .
C21C P1A Pt1A 110.7(14) . .
C22A C21A P1A 112.9(12) . .
C22A C21A H21A 109.0 . .
P1A C21A H21A 109.0 . .
C22A C21A H21B 109.0 . .
P1A C21A H21B 109.0 . .
H21A C21A H21B 107.8 . .
C21A C22A H22A 109.5 . .
C21A C22A H22B 109.5 . .
H22A C22A H22B 109.5 . .
C21A C22A H22C 109.5 . .
H22A C22A H22C 109.5 . .
H22B C22A H22C 109.5 . .
C24A C23A P1A 112.9(12) . .
C24A C23A H23A 109.0 . .
P1A C23A H23A 109.0 . .
C24A C23A H23B 109.0 . .
P1A C23A H23B 109.0 . .
H23A C23A H23B 107.8 . .
C23A C24A H24A 109.5 . .
C23A C24A H24B 109.5 . .
H24A C24A H24B 109.5 . .
C23A C24A H24C 109.5 . .
H24A C24A H24C 109.5 . .
H24B C24A H24C 109.5 . .
C26A C25A P1A 113.0(12) . .
C26A C25A H25A 109.0 . .
P1A C25A H25A 109.0 . .
C26A C25A H25B 109.0 . .
P1A C25A H25B 109.0 . .
H25A C25A H25B 107.8 . .
C25A C26A H26A 109.5 . .
C25A C26A H26B 109.5 . .
H26A C26A H26B 109.5 . .
C25A C26A H26C 109.5 . .
H26A C26A H26C 109.5 . .
H26B C26A H26C 109.5 . .
C22C C21C P1A 112.9(12) . .
C22C C21C H21C 109.0 . .
P1A C21C H21C 109.0 . .
C22C C21C H21D 109.0 . .
P1A C21C H21D 109.0 . .
H21C C21C H21D 107.8 . .
C21C C22C H22D 109.5 . .
C21C C22C H22E 109.5 . .
H22D C22C H22E 109.5 . .
C21C C22C H22F 109.5 . .
H22D C22C H22F 109.5 . .
H22E C22C H22F 109.5 . .
C24C C23C P1A 112.9(12) . .
C24C C23C H23C 109.0 . .
P1A C23C H23C 109.0 . .
C24C C23C H23D 109.0 . .
P1A C23C H23D 109.0 . .
H23C C23C H23D 107.8 . .
C23C C24C H24D 109.5 . .
C23C C24C H24E 109.5 . .
H24D C24C H24E 109.5 . .
C23C C24C H24F 109.5 . .
H24D C24C H24F 109.5 . .
H24E C24C H24F 109.5 . .
C26C C25C P1A 113.1(12) . .
C26C C25C H25C 109.0 . .
P1A C25C H25C 109.0 . .
C26C C25C H25D 109.0 . .
P1A C25C H25D 109.0 . .
H25C C25C H25D 107.8 . .
C25C C26C H26D 109.5 . .
C25C C26C H26E 109.5 . .
H26D C26C H26E 109.5 . .
C25C C26C H26F 109.5 . .
H26D C26C H26F 109.5 . .
H26E C26C H26F 109.5 . .
C35A P2A C33A 103.6(17) . .
C35A P2A C31A 103.9(16) . .
C33A P2A C31A 105.1(14) . .
C35A P2A Pt1A 112.0(9) . .
C33A P2A Pt1A 108.5(12) . .
C31A P2A Pt1A 122.0(12) . .
C32A C31A P2A 117.8(14) . .
C32A C31A H31A 107.9 . .
P2A C31A H31A 107.9 . .
C32A C31A H31B 107.9 . .
P2A C31A H31B 107.9 . .
H31A C31A H31B 107.2 . .
C31A C32A H32A 109.5 . .
C31A C32A H32B 109.5 . .
H32A C32A H32B 109.5 . .
C31A C32A H32C 109.5 . .
H32A C32A H32C 109.5 . .
H32B C32A H32C 109.5 . .
C34A C33A P2A 118.0(14) . .
C34A C33A H33A 107.8 . .
P2A C33A H33A 107.8 . .
C34A C33A H33B 107.8 . .
P2A C33A H33B 107.8 . .
H33A C33A H33B 107.2 . .
C33A C34A H34A 109.5 . .
C33A C34A H34B 109.5 . .
H34A C34A H34B 109.5 . .
C33A C34A H34C 109.5 . .
H34A C34A H34C 109.5 . .
H34B C34A H34C 109.5 . .
C36A C35A P2A 117.9(14) . .
C36A C35A H35A 107.8 . .
P2A C35A H35A 107.8 . .
C36A C35A H35B 107.8 . .
P2A C35A H35B 107.8 . .
H35A C35A H35B 107.2 . .
C35A C36A H36A 109.5 . .
C35A C36A H36B 109.5 . .
H36A C36A H36B 109.5 . .
C35A C36A H36C 109.5 . .
H36A C36A H36C 109.5 . .
H36B C36A H36C 109.5 . .
C35C P2A' C33C 106(2) . .
C35C P2A' C31C 109(3) . .
C33C P2A' C31C 97(3) . .
C35C P2A' Pt1A 113(3) . .
C33C P2A' Pt1A 113(2) . .
C31C P2A' Pt1A 118.3(16) . .
C32C C31C P2A' 117.9(14) . .
C32C C31C H31E 107.8 . .
P2A' C31C H31E 107.8 . .
C32C C31C H31F 107.8 . .
P2A' C31C H31F 107.8 . .
H31E C31C H31F 107.2 . .
C31C C32C H32D 109.5 . .
C31C C32C H32E 109.5 . .
H32D C32C H32E 109.5 . .
C31C C32C H32F 109.5 . .
H32D C32C H32F 109.5 . .
H32E C32C H32F 109.5 . .
C34C C33C P2A' 117.9(14) . .
C34C C33C H33E 107.8 . .
P2A' C33C H33E 107.8 . .
C34C C33C H33F 107.8 . .
P2A' C33C H33F 107.8 . .
H33E C33C H33F 107.2 . .
C33C C34C H34D 109.5 . .
C33C C34C H34E 109.5 . .
H34D C34C H34E 109.5 . .
C33C C34C H34F 109.5 . .
H34D C34C H34F 109.5 . .
H34E C34C H34F 109.5 . .
C36C C35C P2A' 117.9(14) . .
C36C C35C H35E 107.8 . .
P2A' C35C H35E 107.8 . .
C36C C35C H35F 107.8 . .
P2A' C35C H35F 107.8 . .
H35E C35C H35F 107.2 . .
C35C C36C H36D 109.5 . .
C35C C36C H36E 109.5 . .
H36D C36C H36E 109.5 . .
C35C C36C H36F 109.5 . .
H36D C36C H36F 109.5 . .
H36E C36C H36F 109.5 . .
C42A C41A C46A 122.0(18) . .
C42A C41A P4A 116.3(14) . .
C46A C41A P4A 121.2(14) . .
C41A C42A C43A 119.0(18) . .
C41A C42A H42A 120.5 . .
C43A C42A H42A 120.5 . .
C42A C43A C44A 118.5(18) . .
C42A C43A H43A 120.7 . .
C44A C43A H43A 120.7 . .
C45A C44A C43A 120.1(18) . .
C45A C44A H44A 120.0 . .
C43A C44A H44A 120.0 . .
C44A C45A C46A 120.0(19) . .
C44A C45A H45A 120.0 . .
C46A C45A H45A 120.0 . .
C41A C46A C45A 119.7(18) . .
C41A C46A H46A 120.1 . .
C45A C46A H46A 120.1 . .
C52A C51A C56A 122(2) . .
C52A C51A P4A 117.2(17) . .
C56A C51A P4A 120.5(17) . .
C51A C52A C53A 119(2) . .
C51A C52A H52A 120.5 . .
C53A C52A H52A 120.5 . .
C54A C53A C52A 119(3) . .
C54A C53A H53A 120.5 . .
C52A C53A H53A 120.5 . .
C55A C54A C53A 122(3) . .
C55A C54A H54A 119.0 . .
C53A C54A H54A 119.0 . .
C54A C55A C56A 117(2) . .
C54A C55A H55A 121.3 . .
C56A C55A H55A 121.3 . .
C51A C56A C55A 121(2) . .
C51A C56A H56A 119.7 . .
C55A C56A H56A 119.7 . .
C62A C61A C66A 118.2(16) . .
C62A C61A P3A 122.9(13) . .
C66A C61A P3A 119.0(13) . .
C63A C62A C61A 122.3(17) . .
C63A C62A H62A 118.8 . .
C61A C62A H62A 118.8 . .
C62A C63A C64A 119.9(18) . .
C62A C63A H63A 120.1 . .
C64A C63A H63A 120.1 . .
C63A C64A C65A 120.3(17) . .
C63A C64A H64A 119.8 . .
C65A C64A H64A 119.8 . .
C64A C65A C66A 119.7(17) . .
C64A C65A H65A 120.2 . .
C66A C65A H65A 120.2 . .
C61A C66A C65A 119.6(17) . .
C61A C66A H66A 120.2 . .
C65A C66A H66A 120.2 . .
C72A C71A C76A 117.7(18) . .
C72A C71A P3A 115.9(15) . .
C76A C71A P3A 126.3(14) . .
C71A C72A C73A 122.7(18) . .
C71A C72A H72A 118.6 . .
C73A C72A H72A 118.6 . .
C74A C73A C72A 114.3(19) . .
C74A C73A H73A 122.8 . .
C72A C73A H73A 122.8 . .
C75A C74A C73A 124(2) . .
C75A C74A H74A 117.8 . .
C73A C74A H74A 117.8 . .
C74A C75A C76A 120.8(19) . .
C74A C75A H75A 119.6 . .
C76A C75A H75A 119.6 . .
C71A C76A C75A 119.8(17) . .
C71A C76A H76A 120.1 . .
C75A C76A H76A 120.1 . .
N5B Pt1B N1B 85.4(5) . .
N5B Pt1B P2B 89.6(4) . .
N1B Pt1B P2B 171.0(4) . .
N5B Pt1B P1B 168.9(5) . .
N1B Pt1B P1B 89.1(4) . .
P2B Pt1B P1B 97.11(18) . .
C1B Au1B P3B 174.8(4) . .
C1B Au1B Au2B 82.8(4) . .
P3B Au1B Au2B 95.14(10) . .
C11B Au2B P4B 173.9(5) . .
C11B Au2B Au1B 112.2(5) . .
P4B Au2B Au1B 73.69(11) . .
C25B P1B C21B 106.6(9) . .
C25B P1B C23B 98.9(8) . .
C21B P1B C23B 101.4(9) . .
C25B P1B Pt1B 117.6(6) . .
C21B P1B Pt1B 110.1(7) . .
C23B P1B Pt1B 120.2(6) . .
C31B P2B C35B 103.4(10) . .
C31B P2B C33B 105.1(10) . .
C35B P2B C33B 105.7(10) . .
C31B P2B Pt1B 112.5(7) . .
C35B P2B Pt1B 111.9(7) . .
C33B P2B Pt1B 117.1(6) . .
C41B P3B C51B 102.1(7) . .
C41B P3B C19B 106.0(8) . .
C51B P3B C19B 105.9(7) . .
C41B P3B Au1B 113.7(6) . .
C51B P3B Au1B 118.4(5) . .
C19B P3B Au1B 109.8(6) . .
C61B P4B C71B 102.7(8) . .
C61B P4B C19B 105.3(7) . .
C71B P4B C19B 105.4(8) . .
C61B P4B Au2B 111.0(5) . .
C71B P4B Au2B 113.8(7) . .
C19B P4B Au2B 117.2(6) . .
O2B N4B O1B 120(2) . .
O2B N4B C6B 123(2) . .
O1B N4B C6B 117.7(19) . .
O1B' N4B' O2B' 131(2) . .
O1B' N4B' C6B 125(2) . .
O2B' N4B' C6B 104(2) . .
C1B N1B N2B 113.1(13) . .
C1B N1B Pt1B 124.6(10) . .
N2B N1B Pt1B 122.1(10) . .
N3B N2B N1B 106.8(14) . .
N2B N3B C2B 109.2(16) . .
C11B N5B N6B 110.3(14) . .
C11B N5B Pt1B 131.8(12) . .
N6B N5B Pt1B 117.6(11) . .
N7B N6B N5B 107.6(14) . .
N6B N7B C12B 111.8(15) . .
O4B N8B O3B 119.3(19) . .
O4B N8B C16B 119(2) . .
O3B N8B C16B 122(2) . .
N1B C1B C2B 101.8(13) . .
N1B C1B Au1B 126.4(11) . .
C2B C1B Au1B 131.1(11) . .
N3B C2B C1B 109.1(15) . .
N3B C2B C3B 120.1(16) . .
C1B C2B C3B 130.7(14) . .
C8B C3B C4B 118.9(17) . .
C8B C3B C2B 121.0(16) . .
C4B C3B C2B 120.1(16) . .
C5B C4B C3B 120.9(18) . .
C5B C4B H4BA 119.5 . .
C3B C4B H4BA 119.5 . .
C6B C5B C4B 117.6(17) . .
C6B C5B H5BA 121.2 . .
C4B C5B H5BA 121.2 . .
C7B C6B C5B 123.4(16) . .
C7B C6B N4B' 131(2) . .
C5B C6B N4B' 105.1(19) . .
C7B C6B N4B 112.0(19) . .
C5B C6B N4B 124.6(18) . .
N4B' C6B N4B 20.4(12) . .
C6B C7B C8B 118.6(17) . .
C6B C7B H7BA 120.7 . .
C8B C7B H7BA 120.7 . .
C3B C8B C7B 120.4(16) . .
C3B C8B H8BA 119.8 . .
C7B C8B H8BA 119.8 . .
N5B C11B C12B 105.2(14) . .
N5B C11B Au2B 123.8(13) . .
C12B C11B Au2B 131.0(13) . .
N7B C12B C13B 122.0(16) . .
N7B C12B C11B 105.1(15) . .
C13B C12B C11B 132.9(16) . .
C18B C13B C14B 115.3(18) . .
C18B C13B C12B 123.5(18) . .
C14B C13B C12B 121.0(18) . .
C15B C14B C13B 119(2) . .
C15B C14B H14B 120.5 . .
C13B C14B H14B 120.5 . .
C16B C15B C14B 123(2) . .
C16B C15B H15B 118.4 . .
C14B C15B H15B 118.4 . .
C15B C16B C17B 120(2) . .
C15B C16B N8B 118(2) . .
C17B C16B N8B 121(2) . .
C16B C17B C18B 118(2) . .
C16B C17B H17B 121.0 . .
C18B C17B H17B 121.0 . .
C17B C18B C13B 124(2) . .
C17B C18B H18B 118.2 . .
C13B C18B H18B 118.2 . .
P3B C19B P4B 109.2(8) . .
P3B C19B H19C 109.8 . .
P4B C19B H19C 109.8 . .
P3B C19B H19D 109.8 . .
P4B C19B H19D 109.8 . .
H19C C19B H19D 108.3 . .
C22B C21B P1B 116.3(14) . .
C22B C21B H21E 108.2 . .
P1B C21B H21E 108.2 . .
C22B C21B H21F 108.2 . .
P1B C21B H21F 108.2 . .
H21E C21B H21F 107.4 . .
C21B C22B H22G 109.5 . .
C21B C22B H22H 109.5 . .
H22G C22B H22H 109.5 . .
C21B C22B H22I 109.5 . .
H22G C22B H22I 109.5 . .
H22H C22B H22I 109.5 . .
C24B C23B P1B 113.4(13) . .
C24B C23B H23E 108.9 . .
P1B C23B H23E 108.9 . .
C24B C23B H23F 108.9 . .
P1B C23B H23F 108.9 . .
H23E C23B H23F 107.7 . .
C23B C24B H24G 109.5 . .
C23B C24B H24H 109.5 . .
H24G C24B H24H 109.5 . .
C23B C24B H24I 109.5 . .
H24G C24B H24I 109.5 . .
H24H C24B H24I 109.5 . .
C26B C25B P1B 116.2(14) . .
C26B C25B H25E 108.2 . .
P1B C25B H25E 108.2 . .
C26B C25B H25F 108.2 . .
P1B C25B H25F 108.2 . .
H25E C25B H25F 107.4 . .
C25B C26B H26G 109.5 . .
C25B C26B H26H 109.5 . .
H26G C26B H26H 109.5 . .
C25B C26B H26I 109.5 . .
H26G C26B H26I 109.5 . .
H26H C26B H26I 109.5 . .
C32B C31B P2B 112.3(16) . .
C32B C31B H31C 109.1 . .
P2B C31B H31C 109.1 . .
C32B C31B H31D 109.1 . .
P2B C31B H31D 109.1 . .
H31C C31B H31D 107.9 . .
C31B C32B H32G 109.5 . .
C31B C32B H32H 109.5 . .
H32G C32B H32H 109.5 . .
C31B C32B H32I 109.5 . .
H32G C32B H32I 109.5 . .
H32H C32B H32I 109.5 . .
C34B C33B P2B 114.7(16) . .
C34B C33B H33C 108.6 . .
P2B C33B H33C 108.6 . .
C34B C33B H33D 108.6 . .
P2B C33B H33D 108.6 . .
H33C C33B H33D 107.6 . .
C33B C34B H34G 109.5 . .
C33B C34B H34H 109.5 . .
H34G C34B H34H 109.5 . .
C33B C34B H34I 109.5 . .
H34G C34B H34I 109.5 . .
H34H C34B H34I 109.5 . .
C36B C35B P2B 114.6(16) . .
C36B C35B H35C 108.6 . .
P2B C35B H35C 108.6 . .
C36B C35B H35D 108.6 . .
P2B C35B H35D 108.6 . .
H35C C35B H35D 107.6 . .
C35B C36B H36G 109.5 . .
C35B C36B H36H 109.5 . .
H36G C36B H36H 109.5 . .
C35B C36B H36I 109.5 . .
H36G C36B H36I 109.5 . .
H36H C36B H36I 109.5 . .
C42B C41B C46B 118.0(16) . .
C42B C41B P3B 119.8(13) . .
C46B C41B P3B 122.0(13) . .
C43B C42B C41B 119.1(16) . .
C43B C42B H42B 120.4 . .
C41B C42B H42B 120.4 . .
C44B C43B C42B 121.7(17) . .
C44B C43B H43B 119.2 . .
C42B C43B H43B 119.2 . .
C43B C44B C45B 118.9(17) . .
C43B C44B H44B 120.5 . .
C45B C44B H44B 120.5 . .
C46B C45B C44B 120.7(17) . .
C46B C45B H45B 119.7 . .
C44B C45B H45B 119.7 . .
C45B C46B C41B 121.4(16) . .
C45B C46B H46B 119.3 . .
C41B C46B H46B 119.3 . .
C52B C51B C56B 120.1(15) . .
C52B C51B P3B 116.9(13) . .
C56B C51B P3B 123.0(13) . .
C53B C52B C51B 120.6(17) . .
C53B C52B H52B 119.7 . .
C51B C52B H52B 119.7 . .
C52B C53B C54B 119.7(18) . .
C52B C53B H53B 120.1 . .
C54B C53B H53B 120.1 . .
C55B C54B C53B 121.9(18) . .
C55B C54B H54B 119.0 . .
C53B C54B H54B 119.0 . .
C54B C55B C56B 117.8(19) . .
C54B C55B H55B 121.1 . .
C56B C55B H55B 121.1 . .
C51B C56B C55B 119.8(17) . .
C51B C56B H56B 120.1 . .
C55B C56B H56B 120.1 . .
C62B C61B C66B 116.9(15) . .
C62B C61B P4B 124.9(12) . .
C66B C61B P4B 117.5(12) . .
C63B C62B C61B 122.4(16) . .
C63B C62B H62B 118.8 . .
C61B C62B H62B 118.8 . .
C62B C63B C64B 121.9(17) . .
C62B C63B H63B 119.1 . .
C64B C63B H63B 119.1 . .
C65B C64B C63B 117.5(16) . .
C65B C64B H64B 121.3 . .
C63B C64B H64B 121.3 . .
C64B C65B C66B 120.3(16) . .
C64B C65B H65B 119.9 . .
C66B C65B H65B 119.9 . .
C61B C66B C65B 120.8(16) . .
C61B C66B H66B 119.6 . .
C65B C66B H66B 119.6 . .
C72B C71B C76B 120.4(16) . .
C72B C71B P4B 119.3(16) . .
C76B C71B P4B 120.1(14) . .
C71B C72B C73B 119.9(18) . .
C71B C72B H72B 120.0 . .
C73B C72B H72B 120.0 . .
C74B C73B C72B 118.2(17) . .
C74B C73B H73C 120.9 . .
C72B C73B H73C 120.9 . .
C73B C74B C75B 120.1(16) . .
C73B C74B H74B 119.9 . .
C75B C74B H74B 119.9 . .
C76B C75B C74B 121.5(19) . .
C76B C75B H75B 119.3 . .
C74B C75B H75B 119.3 . .
C75B C76B C71B 119.8(18) . .
C75B C76B H76B 120.1 . .
C71B C76B H76B 120.1 . .
Cl1 C91 Cl1 113.2(19) 2_655 .
Cl1 C91 Cl1 113.2(19) 2_655 3_665
Cl1 C91 Cl1 113.2(19) . 3_665
Cl1 C91 Cl1' 107(2) 2_655 3_665
Cl1 C91 Cl1' 117(2) . 3_665
Cl1 C91 Cl1' 5.9(18) 3_665 3_665
Cl1 C91 Cl1' 117(2) 2_655 .
Cl1 C91 Cl1' 5.9(18) . .
Cl1 C91 Cl1' 107(2) 3_665 .
Cl1' C91 Cl1' 110.8(14) 3_665 .
Cl1 C91 Cl1' 5.9(18) 2_655 2_655
Cl1 C91 Cl1' 107(2) . 2_655
Cl1 C91 Cl1' 117(2) 3_665 2_655
Cl1' C91 Cl1' 110.7(14) 3_665 2_655
Cl1' C91 Cl1' 110.7(14) . 2_655
Cl11 C95 Cl11 64.5(2) 3_665 16_655
Cl11 C95 Cl11 179.993(4) 3_665 18_545
Cl11 C95 Cl11 115.5(2) 16_655 18_545
Cl11 C95 Cl11 115.5(2) 3_665 .
Cl11 C95 Cl11 179.999(1) 16_655 .
Cl11 C95 Cl11 64.5(2) 18_545 .
Cl11 C95 Cl11 64.5(2) 3_665 17
Cl11 C95 Cl11 115.5(2) 16_655 17
Cl11 C95 Cl11 115.5(2) 18_545 17
Cl11 C95 Cl11 64.5(2) . 17
Cl11 C95 Cl11 115.5(2) 3_665 2_655
Cl11 C95 Cl11 64.5(2) 16_655 2_655
Cl11 C95 Cl11 64.5(2) 18_545 2_655
Cl11 C95 Cl11 115.5(2) . 2_655
Cl11 C95 Cl11 179.995(2) 17 2_655
C95 Cl11 Cl11 57.74(11) . 17
C95 Cl11 Cl11 57.74(11) . 18_545
Cl11 Cl11 Cl11 104.7(7) 17 18_545
Cl3 C92 Cl2 111.2 . .
Cl3 C92 Cl4 111.2 . .
Cl2 C92 Cl4 111.2 . .
Cl3' C92' Cl2' 116.1 . .
Cl3' C92' Cl4' 114.7 . .
Cl2' C92' Cl4' 112.8 . .
Cl3' C92' H92B 103.7 . .
Cl2' C92' H92B 103.7 . .
Cl4' C92' H92B 103.7 . .
C92' Cl3' H92A 74.4 . .
Cl6 C93 Cl7 111.2 . .
Cl6 C93 Cl5 111.2 . .
Cl7 C93 Cl5 111.2 . .
Cl5' C93' Cl7' 111.2 . .
Cl5' C93' Cl6' 111.2 . .
Cl7' C93' Cl6' 111.2 . .
Cl5' C93' H93B 107.7 . .
Cl7' C93' H93B 107.7 . .
Cl6' C93' H93B 107.7 . .
C93' Cl7' H93A 82.9 . .
Cl9 C94 Cl10 111.2 . .
Cl9 C94 Cl8 111.2 . .
Cl10 C94 Cl8 111.2 . .
Cl9" C94" Cl0" 115.0 . .
Cl9" C94" Cl8" 106.8 . .
Cl0" C94" Cl8" 104.6 . .
Cl14 C97 Cl15 111.2 . .
Cl14 C97 Cl13 111.2 . .
Cl15 C97 Cl13 111.2 . .
Cl14 C97 H97 107.7 . .
Cl15 C97 H97 107.7 . .
Cl13 C97 H97 107.7 . .
Cl17 C96 Cl18 111.2 . .
Cl17 C96 Cl16 111.2 . .
Cl18 C96 Cl16 111.2 . .
Cl22 C98 Cl21 111.2 . .
Cl22 C98 Cl23 111.2 . .
Cl21 C98 Cl23 111.2 . .
C201 C202 C203 98.4 . .
C204 C203 C202 98.8 . .
C203 C204 C205 99.4 . .
C301 C302 C303 98.4 . .
C304 C303 C302 98.8 . .
C303 C304 C305 99.4 . .

loop_
_geom_bond_atom_site_label_1
_geom_bond_atom_site_label_2
_geom_bond_distance
_geom_bond_site_symmetry_2
Pt1A N1A 2.025(15) .
Pt1A N5A 2.042(14) .
Pt1A P2A 2.190(9) .
Pt1A P1A 2.265(6) .
Pt1A P2A' 2.440(18) .
Au1A C11A 2.055(14) .
Au1A P4A 2.303(5) .
Au1A Au2A 3.1631(11) .
Au2A C1A 2.036(16) .
Au2A P3A 2.283(5) .
P3A C71A 1.78(2) .
P3A C61A 1.829(17) .
P3A C19A 1.890(17) .
P4A C19A 1.804(16) .
P4A C51A 1.83(2) .
P4A C41A 1.858(19) .
O1A N4A 1.211(16) .
O2A N4A 1.212(16) .
N4A C6A 1.494(19) .
O1A' N4A' 1.212(16) .
O2A' N4A' 1.213(16) .
N4A' C6A 1.495(19) .
O3A N8A 1.233(18) .
O4A N8A 1.228(19) .
N1A C1A 1.36(2) .
N1A N2A 1.38(2) .
N2A N3A 1.33(2) .
N3A C2A 1.40(2) .
N5A N6A 1.348(18) .
N5A C11A 1.35(2) .
N6A N7A 1.323(19) .
N7A C12A 1.37(2) .
N8A C16A 1.46(2) .
C1A C2A 1.41(3) .
C2A C3A 1.45(3) .
C3A C4A 1.39(3) .
C3A C8A 1.44(3) .
C4A C5A 1.38(3) .
C4A H4AA 0.9500 .
C5A C6A 1.41(4) .
C5A H5AA 0.9500 .
C6A C7A 1.38(3) .
C7A C8A 1.33(3) .
C7A H7AA 0.9500 .
C8A H8AA 0.9500 .
C11A C12A 1.42(2) .
C12A C13A 1.44(3) .
C13A C14A 1.37(2) .
C13A C18A 1.41(2) .
C14A C15A 1.34(2) .
C14A H14A 0.9500 .
C15A C16A 1.42(2) .
C15A H15A 0.9500 .
C16A C17A 1.36(2) .
C17A C18A 1.38(3) .
C17A H17A 0.9500 .
C18A H18A 0.9500 .
C19A H19A 0.9900 .
C19A H19B 0.9900 .
P1A C25C 1.821(15) .
P1A C25A 1.821(15) .
P1A C23A 1.822(15) .
P1A C21A 1.822(15) .
P1A C23C 1.822(15) .
P1A C21C 1.823(15) .
C21A C22A 1.61(2) .
C21A H21A 0.9900 .
C21A H21B 0.9900 .
C22A H22A 0.9800 .
C22A H22B 0.9800 .
C22A H22C 0.9800 .
C23A C24A 1.61(2) .
C23A H23A 0.9900 .
C23A H23B 0.9900 .
C24A H24A 0.9800 .
C24A H24B 0.9800 .
C24A H24C 0.9800 .
C25A C26A 1.61(2) .
C25A H25A 0.9900 .
C25A H25B 0.9900 .
C26A H26A 0.9800 .
C26A H26B 0.9800 .
C26A H26C 0.9800 .
C21C C22C 1.61(2) .
C21C H21C 0.9900 .
C21C H21D 0.9900 .
C22C H22D 0.9800 .
C22C H22E 0.9800 .
C22C H22F 0.9800 .
C23C C24C 1.61(2) .
C23C H23C 0.9900 .
C23C H23D 0.9900 .
C24C H24D 0.9800 .
C24C H24E 0.9800 .
C24C H24F 0.9800 .
C25C C26C 1.61(2) .
C25C H25C 0.9900 .
C25C H25D 0.9900 .
C26C H26D 0.9800 .
C26C H26E 0.9800 .
C26C H26F 0.9800 .
P2A C35A 1.815(17) .
P2A C33A 1.815(17) .
P2A C31A 1.816(17) .
C31A C32A 1.46(2) .
C31A H31A 0.9900 .
C31A H31B 0.9900 .
C32A H32A 0.9800 .
C32A H32B 0.9800 .
C32A H32C 0.9800 .
C33A C34A 1.46(2) .
C33A H33A 0.9900 .
C33A H33B 0.9900 .
C34A H34A 0.9800 .
C34A H34B 0.9800 .
C34A H34C 0.9800 .
C35A C36A 1.46(2) .
C35A H35A 0.9900 .
C35A H35B 0.9900 .
C36A H36A 0.9800 .
C36A H36B 0.9800 .
C36A H36C 0.9800 .
P2A' C35C 1.815(17) .
P2A' C33C 1.815(17) .
P2A' C31C 1.815(17) .
C31C C32C 1.46(2) .
C31C H31E 0.9900 .
C31C H31F 0.9900 .
C32C H32D 0.9800 .
C32C H32E 0.9800 .
C32C H32F 0.9800 .
C33C C34C 1.46(2) .
C33C H33E 0.9900 .
C33C H33F 0.9900 .
C34C H34D 0.9800 .
C34C H34E 0.9800 .
C34C H34F 0.9800 .
C35C C36C 1.46(2) .
C35C H35E 0.9900 .
C35C H35F 0.9900 .
C36C H36D 0.9800 .
C36C H36E 0.9800 .
C36C H36F 0.9800 .
C41A C42A 1.35(2) .
C41A C46A 1.37(2) .
C42A C43A 1.40(3) .
C42A H42A 0.9500 .
C43A C44A 1.42(3) .
C43A H43A 0.9500 .
C44A C45A 1.36(3) .
C44A H44A 0.9500 .
C45A C46A 1.37(3) .
C45A H45A 0.9500 .
C46A H46A 0.9500 .
C51A C52A 1.30(3) .
C51A C56A 1.32(3) .
C52A C53A 1.44(4) .
C52A H52A 0.9500 .
C53A C54A 1.33(4) .
C53A H53A 0.9500 .
C54A C55A 1.33(4) .
C54A H54A 0.9500 .
C55A C56A 1.43(3) .
C55A H55A 0.9500 .
C56A H56A 0.9500 .
C61A C62A 1.36(2) .
C61A C66A 1.38(2) .
C62A C63A 1.35(2) .
C62A H62A 0.9500 .
C63A C64A 1.35(2) .
C63A H63A 0.9500 .
C64A C65A 1.36(2) .
C64A H64A 0.9500 .
C65A C66A 1.40(3) .
C65A H65A 0.9500 .
C66A H66A 0.9500 .
C71A C72A 1.37(3) .
C71A C76A 1.39(2) .
C72A C73A 1.46(3) .
C72A H72A 0.9500 .
C73A C74A 1.39(3) .
C73A H73A 0.9500 .
C74A C75A 1.29(3) .
C74A H74A 0.9500 .
C75A C76A 1.42(2) .
C75A H75A 0.9500 .
C76A H76A 0.9500 .
Pt1B N5B 2.037(13) .
Pt1B N1B 2.073(13) .
Pt1B P2B 2.264(5) .
Pt1B P1B 2.266(5) .
Au1B C1B 2.022(15) .
Au1B P3B 2.291(4) .
Au1B Au2B 3.2124(9) .
Au2B C11B 2.026(16) .
Au2B P4B 2.279(4) .
P1B C25B 1.765(16) .
P1B C21B 1.789(19) .
P1B C23B 1.816(18) .
P2B C31B 1.79(2) .
P2B C35B 1.81(2) .
P2B C33B 1.82(2) .
P3B C41B 1.814(17) .
P3B C51B 1.833(15) .
P3B C19B 1.840(15) .
P4B C61B 1.815(16) .
P4B C71B 1.841(16) .
P4B C19B 1.850(16) .
O1B N4B 1.226(13) .
O2B N4B 1.225(13) .
N4B C6B 1.495(19) .
O1B' N4B' 1.224(13) .
O2B' N4B' 1.224(13) .
N4B' C6B 1.494(19) .
O3B N8B 1.23(2) .
O4B N8B 1.22(2) .
N1B C1B 1.322(18) .
N1B N2B 1.349(18) .
N2B N3B 1.27(2) .
N3B C2B 1.35(2) .
N5B C11B 1.33(2) .
N5B N6B 1.382(19) .
N6B N7B 1.28(2) .
N7B C12B 1.37(2) .
N8B C16B 1.43(3) .
C1B C2B 1.39(2) .
C2B C3B 1.48(2) .
C3B C8B 1.37(2) .
C3B C4B 1.42(2) .
C4B C5B 1.40(3) .
C4B H4BA 0.9500 .
C5B C6B 1.38(3) .
C5B H5BA 0.9500 .
C6B C7B 1.35(2) .
C7B C8B 1.44(2) .
C7B H7BA 0.9500 .
C8B H8BA 0.9500 .
C11B C12B 1.45(2) .
C12B C13B 1.43(2) .
C13B C18B 1.41(3) .
C13B C14B 1.42(3) .
C14B C15B 1.37(3) .
C14B H14B 0.9500 .
C15B C16B 1.35(3) .
C15B H15B 0.9500 .
C16B C17B 1.36(3) .
C17B C18B 1.38(3) .
C17B H17B 0.9500 .
C18B H18B 0.9500 .
C19B H19C 0.9900 .
C19B H19D 0.9900 .
C21B C22B 1.51(3) .
C21B H21E 0.9900 .
C21B H21F 0.9900 .
C22B H22G 0.9800 .
C22B H22H 0.9800 .
C22B H22I 0.9800 .
C23B C24B 1.54(3) .
C23B H23E 0.9900 .
C23B H23F 0.9900 .
C24B H24G 0.9800 .
C24B H24H 0.9800 .
C24B H24I 0.9800 .
C25B C26B 1.58(3) .
C25B H25E 0.9900 .
C25B H25F 0.9900 .
C26B H26G 0.9800 .
C26B H26H 0.9800 .
C26B H26I 0.9800 .
C31B C32B 1.51(3) .
C31B H31C 0.9900 .
C31B H31D 0.9900 .
C32B H32G 0.9800 .
C32B H32H 0.9800 .
C32B H32I 0.9800 .
C33B C34B 1.43(3) .
C33B H33C 0.9900 .
C33B H33D 0.9900 .
C34B H34G 0.9800 .
C34B H34H 0.9800 .
C34B H34I 0.9800 .
C35B C36B 1.53(3) .
C35B H35C 0.9900 .
C35B H35D 0.9900 .
C36B H36G 0.9800 .
C36B H36H 0.9800 .
C36B H36I 0.9800 .
C41B C42B 1.38(2) .
C41B C46B 1.41(2) .
C42B C43B 1.38(2) .
C42B H42B 0.9500 .
C43B C44B 1.37(2) .
C43B H43B 0.9500 .
C44B C45B 1.38(2) .
C44B H44B 0.9500 .
C45B C46B 1.34(2) .
C45B H45B 0.9500 .
C46B H46B 0.9500 .
C51B C52B 1.37(2) .
C51B C56B 1.38(2) .
C52B C53B 1.36(2) .
C52B H52B 0.9500 .
C53B C54B 1.37(3) .
C53B H53B 0.9500 .
C54B C55B 1.36(3) .
C54B H54B 0.9500 .
C55B C56B 1.41(2) .
C55B H55B 0.9500 .
C56B H56B 0.9500 .
C61B C62B 1.35(2) .
C61B C66B 1.38(2) .
C62B C63B 1.33(2) .
C62B H62B 0.9500 .
C63B C64B 1.38(2) .
C63B H63B 0.9500 .
C64B C65B 1.36(2) .
C64B H64B 0.9500 .
C65B C66B 1.38(2) .
C65B H65B 0.9500 .
C66B H66B 0.9500 .
C71B C72B 1.37(2) .
C71B C76B 1.39(3) .
C72B C73B 1.41(2) .
C72B H72B 0.9500 .
C73B C74B 1.38(2) .
C73B H73C 0.9500 .
C74B C75B 1.38(3) .
C74B H74B 0.9500 .
C75B C76B 1.33(2) .
C75B H75B 0.9500 .
C76B H76B 0.9500 .
C91 Cl1 1.66(4) 2_655
C91 Cl1 1.66(4) .
C91 Cl1 1.66(4) 3_665
C91 Cl1' 1.77(2) 3_665
C91 Cl1' 1.77(2) .
C91 Cl1' 1.77(2) 2_655
C95 Cl11 1.687(10) 3_665
C95 Cl11 1.687(10) 16_655
C95 Cl11 1.687(10) 18_545
C95 Cl11 1.687(10) .
C95 Cl11 1.687(10) 17
C95 Cl11 1.687(10) 2_655
Cl11 Cl11 1.802(12) 17
Cl11 Cl11 1.802(12) 18_545
C92 Cl3 1.7757 .
C92 Cl2 1.7757 .
C92 Cl4 1.7765 .
C92 H92A 0.9999 .
Cl2 H92B 1.7344 .
C92' Cl3' 1.7084 .
C92' Cl2' 1.7468 .
C92' Cl4' 1.7727 .
C92' H92B 1.0000 .
Cl3' H92A 1.7906 .
C93 Cl6 1.7756 .
C93 Cl7 1.7767 .
C93 Cl5 1.7768 .
C93 H93A 1.0000 .
Cl6 H93B 1.7077 .
C93' Cl5' 1.7758 .
C93' Cl7' 1.7761 .
C93' Cl6' 1.7767 .
C93' H93B 1.0002 .
Cl7' H93A 1.2895 .
C94 Cl9 1.7760 .
C94 Cl10 1.7761 .
C94 Cl8 1.7765 .
C94 H94A 0.9999 .
C94" Cl9" 1.7110 .
C94" Cl0" 1.7643 .
C94" Cl8" 1.9367 .
C94" H94B 1.0000 .
C97 Cl14 1.7759 .
C97 Cl15 1.7761 .
C97 Cl13 1.7762 .
C97 H97 1.0000 .
C97 H97A 0.9600 .
C96 Cl17 1.7756 .
C96 Cl18 1.7759 .
C96 Cl16 1.7771 .
C96 H96A 1.0002 .
C98 Cl22 1.7761 .
C98 Cl21 1.7765 .
C98 Cl23 1.7769 .
C98 H98A 1.0000 .
Cl23 H30G 1.7707 .
C201 C202 1.5449 .
C201 H20A 0.9800 .
C201 H20B 0.9799 .
C201 H20C 0.9800 .
C202 C203 1.5516 .
C202 H20D 0.9899 .
C202 H20E 0.9902 .
C203 C204 1.5341 .
C203 H20F 0.9898 .
C203 H20G 0.9900 .
C204 C205 1.5431 .
C204 H20H 0.9900 .
C204 H20I 0.9897 .
C205 H20J 0.9797 .
C205 H20K 0.9803 .
C205 H20L 0.9798 .
C301 C302 1.5453 .
C301 H30A 0.9801 .
C301 H30B 0.9800 .
C301 H30C 0.9799 .
C302 C303 1.5516 .
C302 H30D 0.9897 .
C302 H30E 0.9899 .
C303 C304 1.5335 .
C303 H30F 0.9902 .
C303 H30G 0.9898 .
C304 C305 1.5430 .
C304 H30H 0.9901 .
C304 H30I 0.9899 .
C305 H30J 0.9801 .
C305 H30K 0.9801 .
C305 H30L 0.9798 .
